data_1572570
loop_
_publ_author_name
'Ota, Seiya'
'Soto, Miguel A.'
'Patrick, Brian O.'
'Kamal, Saeid'
'Lelj, Francesco'
'MacLachlan, Mark J.'

_publ_section_title
;
 &#x3c0;-Extended ligands with dual-binding behavior: hindered rotation
 unlocks unexpected reactivity in cyclometalated Pt complexes.
;
_journal_issue 36
_journal_name_full 'Chemical science'
_journal_page_first 14644
_journal_page_last 14650
_journal_paper_doi 10.1039/d4sc04799k
_journal_volume 15
_journal_year 2024
_chemical_formula_moiety '2.249(C30.433 H20.221 Cl N1.602 Pt), 0.398(C19 H12 N1), C H2 Cl2'
_chemical_formula_sum 'C77 H52 Cl4 N4 Pt2'
_chemical_formula_weight 1565.20
_space_group_crystal_system triclinic
_space_group_IT_number 2
_space_group_name_Hall '-P 1'
_space_group_name_H-M_alt 'P -1'
_atom_sites_solution_hydrogens geom
_atom_sites_solution_primary dual
_audit_creation_date 2024-04-03
_audit_creation_method
;
Olex2 1.5
(compiled 2024.02.16 svn.r378c4104 for OlexSys, GUI svn.r6928)
;
_audit_update_record
;
2024-05-21 deposited with the CCDC.	2024-08-23 downloaded from the CCDC.
;
_cell_angle_alpha 80.190(6)
_cell_angle_beta 76.548(6)
_cell_angle_gamma 85.221(6)
_cell_formula_units_Z 2
_cell_length_a 12.775(3)
_cell_length_b 15.586(3)
_cell_length_c 16.270(3)
_cell_measurement_reflns_used 9901
_cell_measurement_temperature 100(2)
_cell_measurement_theta_max 25.28
_cell_measurement_theta_min 2.60
_cell_volume 3101.4(11)
_computing_cell_refinement 'SAINT V8.40B (?, 2016)'
_computing_data_reduction 'SAINT V8.40B (?, 2016)'
_computing_molecular_graphics 'Olex2 1.5 (Dolomanov et al., 2009)'
_computing_publication_material 'Olex2 1.5 (Dolomanov et al., 2009)'
_computing_structure_refinement 'XL  (Sheldrick, 2008)'
_computing_structure_solution 'SHELXT 2018/2 (Sheldrick, 2018)'
_diffrn_ambient_temperature 100(2)
_diffrn_detector 'Bruker APEX2 area detector'
_diffrn_detector_area_resol_mean 7.9
_diffrn_detector_type 'CCD area detector'
_diffrn_measured_fraction_theta_full 0.999
_diffrn_measured_fraction_theta_max 0.991
_diffrn_measurement_device 'Bruker D8 Kappa diffractometer'
_diffrn_measurement_device_type 'Bruker APEX II area detector'
_diffrn_measurement_method '\w and \f scans'
_diffrn_radiation_monochromator 'TRIUMPH curved-crystal'
_diffrn_radiation_probe x-ray
_diffrn_radiation_type MoK\a
_diffrn_radiation_wavelength 0.71073
_diffrn_reflns_av_R_equivalents 0.0936
_diffrn_reflns_av_unetI/netI 0.0569
_diffrn_reflns_Laue_measured_fraction_full 0.999
_diffrn_reflns_Laue_measured_fraction_max 0.991
_diffrn_reflns_limit_h_max 15
_diffrn_reflns_limit_h_min -14
_diffrn_reflns_limit_k_max 18
_diffrn_reflns_limit_k_min -18
_diffrn_reflns_limit_l_max 19
_diffrn_reflns_limit_l_min -19
_diffrn_reflns_number 79093
_diffrn_reflns_point_group_measured_fraction_full 0.999
_diffrn_reflns_point_group_measured_fraction_max 0.991
_diffrn_reflns_theta_full 25.242
_diffrn_reflns_theta_max 25.505
_diffrn_reflns_theta_min 1.303
_diffrn_source 'sealed X-ray tube'
_diffrn_source_current 30.0
_diffrn_source_power 1.35
_diffrn_source_type 'Incoatec I\ms'
_diffrn_source_voltage 45.0
_diffrn_standards_number 0
_exptl_absorpt_coefficient_mu 4.727
_exptl_absorpt_correction_T_max 0.307
_exptl_absorpt_correction_T_min 0.217
_exptl_absorpt_correction_type multi-scan
_exptl_absorpt_process_details
;
SADABS-2016/2 (Bruker,2016/2) was used for absorption correction.
wR2(int) was 0.0887 before and 0.0535 after correction.
The ratio of minimum to maximum transmission is 0.7089.
The \l/2 correction factor is not present.
;
_exptl_crystal_colour red
_exptl_crystal_colour_primary red
_exptl_crystal_density_diffrn 1.676
_exptl_crystal_description block
_exptl_crystal_F_000 1532
_exptl_crystal_recrystallization_method 'The material was recrystallised from DCM by slow evaporation'
_exptl_crystal_size_max 0.38
_exptl_crystal_size_mid 0.32
_exptl_crystal_size_min 0.25
_refine_diff_density_max 2.773
_refine_diff_density_min -1.679
_refine_diff_density_rms 0.192
_refine_ls_extinction_method none
_refine_ls_goodness_of_fit_ref 1.037
_refine_ls_hydrogen_treatment constr
_refine_ls_matrix_type full
_refine_ls_number_parameters 1214
_refine_ls_number_reflns 11460
_refine_ls_number_restraints 5717
_refine_ls_restrained_S_all 0.888
_refine_ls_R_factor_all 0.1096
_refine_ls_R_factor_gt 0.0684
_refine_ls_shift/su_max 0.001
_refine_ls_shift/su_mean 0.000
_refine_ls_structure_factor_coef Fsqd
_refine_ls_weighting_details 'w=1/[\s^2^(Fo^2^)+(0.0944P)^2^+39.8627P] where P=(Fo^2^+2Fc^2^)/3'
_refine_ls_weighting_scheme calc
_refine_ls_wR_factor_gt 0.1691
_refine_ls_wR_factor_ref 0.2045
_reflns_Friedel_coverage 0.000
_reflns_number_gt 7639
_reflns_number_total 11460
_reflns_threshold_expression 'I > 2\s(I)'
_cod_data_source_file d4sc04799k2.cif
_cod_data_source_block mo_mm587_0m
_cod_depositor_comments
;
The following automatic conversions were performed:

data item '_diffrn_radiation_probe' value 'X-ray' was changed to
'x-ray' in accordance with the
/home/data/users/saulius/crontab/automatic-downloads/rss-feeds/RSC/lib/dictionaries/cif_core.dic
dictionary named 'cif_core.dic' version 2.4.2 last updated on
2011-04-26.

Automatic conversion script
Id: cif_fix_values 8170 2020-07-09 18:12:32Z antanas 

 Adding full bibliography for 1572565--1572572.cif.
;
_cod_database_code 1572570
_shelx_shelxl_version_number 2019/1
_shelx_space_group_comment
;
The symmetry employed for this shelxl refinement is uniquely defined
by the following loop, which should always be used as a source of
symmetry information in preference to the above space-group names.
They are only intended as comments.
;
_olex2_refinement_description
;
1. Fixed Uiso
 At 1.2 times of:
  All C(H) groups, All C(H,H) groups
2. Restrained distances
 C32-C33 = C34-C35 = C25-C26 = C27-C28
 1.36 with sigma of 0.02
 C32-C31 = C33-C34 = C35-C36 = C25-C38 = C26-C27 = C28-C29
 1.43 with sigma of 0.02
 C36-C31 = C29-C38
 1.44 with sigma of 0.02
 C36-C37 = C29-C30 = C30-C31 = C37-C38
 1.4 with sigma of 0.02
 C28A-C27A = C26A-C25A = C35A-C34A = C33A-C32A
 1.36 with sigma of 0.02
 C28A-C29A = C27A-C26A = C25A-C38A = C35A-C36A = C34A-C33A = C32A-C31A
 1.43 with sigma of 0.02
 C38A-C29A = C31A-C36A
 1.44 with sigma of 0.02
 C38A-C37A = C31A-C30A = C30A-C29A = C37A-C36A
 1.4 with sigma of 0.02
 C9-C8 = C7-C6 = C16-C15 = C14-C13
 1.36 with sigma of 0.02
 C9-C10 = C8-C7 = C6-C19 = C16-C17 = C15-C14 = C13-C12
 1.43 with sigma of 0.02
 C19-C10 = C12-C17
 1.44 with sigma of 0.02
 C19-C18 = C12-C11 = C11-C10 = C18-C17
 1.4 with sigma of 0.02
 C9A-C8A = C7A-C6A = C16A-C15A = C14A-C13A
 1.36 with sigma of 0.02
 C9A-C10A = C8A-C7A = C6A-C19A = C16A-C17A = C15A-C14A = C13A-C12A
 1.43 with sigma of 0.02
 C19A-C10A = C12A-C17A
 1.44 with sigma of 0.02
 C19A-C18A = C12A-C11A = C11A-C10A = C18A-C17A
 1.4 with sigma of 0.02
 C63-C64 = C65-C66 = C70-C71 = C72-C73
 1.36 with sigma of 0.02
 C63-C76 = C64-C65 = C66-C67 = C70-C69 = C71-C72 = C73-C74
 1.43 with sigma of 0.02
 C67-C76 = C74-C69
 1.44 with sigma of 0.02
 C67-C68 = C74-C75 = C75-C76 = C68-C69
 1.4 with sigma of 0.02
 C32-C34 = C33-C35 = C25-C27 = C26-C28
 2.42 with sigma of 0.04
 C32-C36 = C35-C31 = C25-C29 = C28-C38
 2.47 with sigma of 0.04
 C32-C30 = C35-C37 = C25-C37 = C28-C30
 2.48 with sigma of 0.04
 C34-C36 = C27-C29
 2.43 with sigma of 0.04
 C36-C30 = C29-C37
 2.45 with sigma of 0.04
 C36-C38 = C29-C31
 2.44 with sigma of 0.04
 C28A-C26A = C27A-C25A = C35A-C33A = C34A-C32A
 2.42 with sigma of 0.04
 C28A-C38A = C25A-C29A = C35A-C31A = C32A-C36A
 2.47 with sigma of 0.04
 C28A-C30A = C25A-C37A = C35A-C37A = C32A-C30A
 2.48 with sigma of 0.04
 C26A-C38A = C33A-C31A
 2.43 with sigma of 0.04
 C38A-C30A = C31A-C37A
 2.45 with sigma of 0.04
 C38A-C36A = C31A-C29A
 2.44 with sigma of 0.04
 C9-C7 = C8-C6 = C16-C14 = C15-C13
 2.42 with sigma of 0.04
 C9-C19 = C6-C10 = C16-C12 = C13-C17
 2.47 with sigma of 0.04
 C9-C11 = C6-C18 = C16-C18 = C13-C11
 2.48 with sigma of 0.04
 C7-C19 = C14-C12
 2.43 with sigma of 0.04
 C19-C11 = C12-C18
 2.45 with sigma of 0.04
 C19-C17 = C12-C10
 2.44 with sigma of 0.04
 C9A-C7A = C8A-C6A = C16A-C14A = C15A-C13A
 2.42 with sigma of 0.04
 C9A-C19A = C6A-C10A = C16A-C12A = C13A-C17A
 2.47 with sigma of 0.04
 C9A-C11A = C6A-C18A = C16A-C18A = C13A-C11A
 2.48 with sigma of 0.04
 C7A-C19A = C14A-C12A
 2.43 with sigma of 0.04
 C19A-C11A = C12A-C18A
 2.45 with sigma of 0.04
 C19A-C17A = C12A-C10A
 2.44 with sigma of 0.04
 C63-C65 = C64-C66 = C70-C72 = C71-C73
 2.42 with sigma of 0.04
 C63-C67 = C66-C76 = C70-C74 = C73-C69
 2.47 with sigma of 0.04
 C63-C75 = C66-C68 = C70-C68 = C73-C75
 2.48 with sigma of 0.04
 C65-C67 = C72-C74
 2.43 with sigma of 0.04
 C67-C75 = C74-C68
 2.45 with sigma of 0.04
 C67-C69 = C74-C76
 2.44 with sigma of 0.04
 C32-C33 \\sim C33-C34 \\sim C34-C35 \\sim C35-C36 \\sim C36-C37 \\sim C37-C38
\\sim C38-C25 \\sim C25-C26
 \\sim C26-C27 \\sim C27-C28 \\sim C28-C29 \\sim C29-C30 \\sim C30-C31 \\sim
C31-C32 \\sim C36-C31 \\sim C29-C38
 with sigma of 0.02
 C32-C34 \\sim C33-C35 \\sim C35-C37 \\sim C35-C31 \\sim C36-C34 \\sim C36-C38
\\sim C37-C31 \\sim C37-C25
 \\sim C37-C29 \\sim C25-C29 \\sim C25-C27 \\sim C26-C28 \\sim C27-C29 \\sim
C28-C38 \\sim C26-C38 \\sim C28-
 C30 \\sim C30-C32 \\sim C30-C38 \\sim C30-C36 \\sim C29-C31 \\sim C32-C36
\\sim C31-C33
 with sigma of 0.04
 C28A-C27A \\sim C27A-C26A \\sim C26A-C25A \\sim C25A-C38A \\sim C38A-C37A
\\sim C37A-C36A \\sim C36A-
 C35A \\sim C35A-C34A \\sim C34A-C33A \\sim C33A-C32A \\sim C32A-C31A \\sim
C31A-C30A \\sim C30A-C29A ~
 C29A-C28A \\sim C38A-C29A \\sim C31A-C36A
 with sigma of 0.02
 C28A-C26A \\sim C27A-C25A \\sim C25A-C37A \\sim C25A-C29A \\sim C38A-C26A
\\sim C38A-C36A \\sim C37A-
 C29A \\sim C37A-C35A \\sim C37A-C31A \\sim C35A-C31A \\sim C35A-C33A \\sim
C34A-C32A \\sim C33A-C31A ~
 C32A-C36A \\sim C34A-C36A \\sim C32A-C30A \\sim C30A-C28A \\sim C30A-C36A
\\sim C30A-C38A \\sim C31A-
 C29A \\sim C28A-C38A \\sim C29A-C27A
 with sigma of 0.04
 C9-C8 \\sim C8-C7 \\sim C7-C6 \\sim C6-C19 \\sim C19-C18 \\sim C18-C17 \\sim
C17-C16 \\sim C16-C15 \\sim C15-
 C14 \\sim C14-C13 \\sim C13-C12 \\sim C12-C11 \\sim C11-C10 \\sim C10-C9 \\sim
C19-C10 \\sim C12-C17
 with sigma of 0.02
 C9-C7 \\sim C8-C6 \\sim C6-C18 \\sim C6-C10 \\sim C19-C7 \\sim C19-C17 \\sim
C18-C10 \\sim C18-C16 \\sim C18-
 C12 \\sim C16-C12 \\sim C16-C14 \\sim C15-C13 \\sim C14-C12 \\sim C13-C17
\\sim C15-C17 \\sim C13-C11 ~
 C11-C9 \\sim C11-C17 \\sim C11-C19 \\sim C12-C10 \\sim C9-C19 \\sim C10-C8
 with sigma of 0.04
 C9A-C8A \\sim C8A-C7A \\sim C7A-C6A \\sim C6A-C19A \\sim C19A-C18A \\sim
C18A-C17A \\sim C17A-C16A ~
 C16A-C15A \\sim C15A-C14A \\sim C14A-C13A \\sim C13A-C12A \\sim C12A-C11A
\\sim C11A-C10A \\sim C10A-
 C9A \\sim C19A-C10A \\sim C12A-C17A
 with sigma of 0.02
 C9A-C7A \\sim C8A-C6A \\sim C6A-C18A \\sim C6A-C10A \\sim C19A-C7A \\sim
C19A-C17A \\sim C18A-C10A ~
 C18A-C16A \\sim C18A-C12A \\sim C16A-C12A \\sim C16A-C14A \\sim C15A-C13A
\\sim C14A-C12A \\sim C13A-
 C17A \\sim C15A-C17A \\sim C13A-C11A \\sim C11A-C9A \\sim C11A-C17A \\sim
C11A-C19A \\sim C12A-C10A ~
 C9A-C19A \\sim C10A-C8A
 with sigma of 0.04
 C63-C64 \\sim C64-C65 \\sim C65-C66 \\sim C66-C67 \\sim C67-C68 \\sim C68-C69
\\sim C69-C70 \\sim C70-C71
 \\sim C71-C72 \\sim C72-C73 \\sim C73-C74 \\sim C74-C75 \\sim C75-C76 \\sim
C76-C63 \\sim C67-C76 \\sim C74-C69
 with sigma of 0.02
 C63-C65 \\sim C64-C66 \\sim C66-C68 \\sim C66-C76 \\sim C67-C65 \\sim C67-C69
\\sim C68-C76 \\sim C68-C70
 \\sim C68-C74 \\sim C70-C74 \\sim C70-C72 \\sim C71-C73 \\sim C72-C74 \\sim
C73-C69 \\sim C71-C69 \\sim C73-
 C75 \\sim C75-C63 \\sim C75-C69 \\sim C75-C67 \\sim C74-C76 \\sim C63-C67
\\sim C76-C64
 with sigma of 0.04
 Pt2A-N3A \\sim Pt2-N3
 with sigma of 0.02
 Pt2-C45 \\sim Pt2A-C45A
 with sigma of 0.02
 Pt2A-Cl2A \\sim Pt2-Cl2
 with sigma of 0.02
 C69-C68 \\sim C68-C67 \\sim C75-C74 \\sim C76-C75 \\sim C49-C48 \\sim C50-C49
\\sim C56-C55 \\sim C57-C56
 with sigma of 0.01
3. Restrained planarity
 C25, C26, C27, C28, C29, C30, C31, C32, C33, C34, C35, C36, C37, C38
 with sigma of 0.1
 C25A, C26A, C27A, C28A, C29A, C30A, C31A, C32A, C33A, C34A, C35A, C36A, C37A,
 C38A
 with sigma of 0.1
 C6, C7, C8, C9, C10, C11, C12, C13, C14, C15, C16, C17, C18, C19
 with sigma of 0.1
 C6A, C7A, C8A, C9A, C10A, C11A, C12A, C13A, C14A, C15A, C16A, C17A, C18A, C19A
 with sigma of 0.1
 C63, C64, C65, C66, C67, C68, C69, C70, C71, C72, C73, C74, C75, C76
 with sigma of 0.1
4. Uiso/Uaniso restraints and constraints
All non-hydrogen atoms have similar U: within 2A with sigma of 0.04 and sigma
for terminal atoms of 0.08 within 2A
Uanis(C6A) = Uanis(C6)
Uanis(C19) = Uanis(C19A)
5. Rigid body (RIGU) restrains
 All non-hydrogen atoms
 with sigma for 1-2 distances of 0.004 and sigma for 1-3 distances of 0.004
6. Others
 Sof(N1A)=Sof(C1A)=Sof(H1A)=Sof(C2A)=Sof(H2A)=Sof(C3A)=Sof(H3A)=Sof(C4A)=
 Sof(H4A)=Sof(C5A)=Sof(C6A)=Sof(C19A)=Sof(C10A)=Sof(C9A)=Sof(H9A)=Sof(C8A)=
 Sof(H8A)=Sof(C7A)=Sof(C11A)=Sof(H11A)=Sof(C12A)=Sof(C17A)=Sof(C16A)=Sof(H16A)=
 Sof(C15A)=Sof(H15A)=Sof(C14A)=Sof(H14A)=Sof(C13A)=Sof(H13A)=Sof(C18A)=
 Sof(H18A)=1-FVAR(1)
 Sof(N1)=Sof(C5)=Sof(C4)=Sof(H4)=Sof(C3)=Sof(H3)=Sof(C2)=Sof(H2)=Sof(C1)=
 Sof(H1)=Sof(C6)=Sof(C7)=Sof(C8)=Sof(H8)=Sof(C9)=Sof(H9)=Sof(C10)=Sof(C19)=
 Sof(C11)=Sof(H11)=Sof(C12)=Sof(C13)=Sof(H13)=Sof(C14)=Sof(H14)=Sof(C15)=
 Sof(H15)=Sof(C16)=Sof(H16)=Sof(C17)=Sof(C18)=Sof(H18)=FVAR(1)
 Sof(C25A)=Sof(C26A)=Sof(H26A)=Sof(C27A)=Sof(H27A)=Sof(C28A)=Sof(H28A)=
 Sof(C29A)=Sof(C38A)=Sof(C30A)=Sof(H30A)=Sof(C31A)=Sof(C32A)=Sof(H32A)=
 Sof(C33A)=Sof(H33A)=Sof(C34A)=Sof(H34A)=Sof(C35A)=Sof(H35A)=Sof(C36A)=
 Sof(C37A)=Sof(H37A)=1-FVAR(2)
 Sof(C25)=Sof(C38)=Sof(C29)=Sof(C28)=Sof(H28)=Sof(C27)=Sof(H27)=Sof(C26)=
 Sof(H26)=Sof(C30)=Sof(H30)=Sof(C31)=Sof(C36)=Sof(C35)=Sof(H35)=Sof(C34)=
 Sof(H34)=Sof(C33)=Sof(H33)=Sof(C32)=Sof(H32)=Sof(C37)=Sof(H37)=FVAR(2)
 Sof(Pt2A)=Sof(Cl2A)=Sof(N3A)=Sof(C39A)=Sof(H39A)=Sof(C40A)=Sof(H40A)=
 Sof(C41A)=Sof(H41A)=Sof(C42A)=Sof(H42A)=Sof(C43A)=Sof(C45A)=Sof(C44A)=
 Sof(C57A)=Sof(C48A)=Sof(C47A)=Sof(H47A)=Sof(C46A)=Sof(H46A)=Sof(C49A)=
 Sof(H49A)=Sof(C50A)=Sof(C55A)=Sof(C54A)=Sof(H54A)=Sof(C53A)=Sof(H53A)=
 Sof(C52A)=Sof(H52A)=Sof(C51A)=Sof(H51A)=Sof(C56A)=Sof(H56A)=1-FVAR(3)
 Sof(Pt2)=Sof(Cl2)=Sof(N3)=Sof(C39)=Sof(H39)=Sof(C40)=Sof(H40)=Sof(C41)=
 Sof(H41)=Sof(C42)=Sof(H42)=Sof(C43)=Sof(C44)=Sof(C57)=Sof(C48)=Sof(C47)=
 Sof(H47)=Sof(C46)=Sof(H46)=Sof(C45)=Sof(C49)=Sof(H49)=Sof(C50)=Sof(C55)=
 Sof(C54)=Sof(H54)=Sof(C53)=Sof(H53)=Sof(C52)=Sof(H52)=Sof(C51)=Sof(H51)=
 Sof(C56)=Sof(H56)=FVAR(3)
 Sof(C63A)=Sof(C64A)=Sof(H64A)=Sof(C65A)=Sof(H65A)=Sof(C66A)=Sof(H66A)=
 Sof(C67A)=Sof(C68A)=Sof(H68A)=Sof(C69A)=Sof(C70A)=Sof(H70A)=Sof(C71A)=
 Sof(H71A)=Sof(C72A)=Sof(H72A)=Sof(C73A)=Sof(H73A)=Sof(C74A)=Sof(C75A)=
 Sof(H75A)=Sof(C76A)=1-FVAR(4)
 Sof(C63)=Sof(C64)=Sof(H64)=Sof(C65)=Sof(H65)=Sof(C66)=Sof(H66)=Sof(C67)=
 Sof(C68)=Sof(H68)=Sof(C69)=Sof(C70)=Sof(H70)=Sof(C71)=Sof(H71)=Sof(C72)=
 Sof(H72)=Sof(C73)=Sof(H73)=Sof(C74)=Sof(C75)=Sof(H75)=Sof(C76)=FVAR(4)
7.a Secondary CH2 refined with riding coordinates:
 C77(H77A,H77B)
7.b Aromatic/amide H refined with riding coordinates:
 C4(H4), C3(H3), C2(H2), C1(H1), C1A(H1A), C2A(H2A), C3A(H3A), C4A(H4A),
 C8(H8), C9(H9), C9A(H9A), C8A(H8A), C11(H11), C11A(H11A), C13(H13), C14(H14),
 C15(H15), C16(H16), C16A(H16A), C15A(H15A), C14A(H14A), C13A(H13A), C18(H18),
 C18A(H18A), C20(H20), C21(H21), C22(H22), C23(H23), C28(H28), C27(H27),
 C26(H26), C26A(H26A), C27A(H27A), C28A(H28A), C30(H30), C30A(H30A), C35(H35),
 C34(H34), C33(H33), C32(H32), C32A(H32A), C33A(H33A), C34A(H34A), C35A(H35A),
 C37(H37), C37A(H37A), C39(H39), C40(H40), C41(H41), C42(H42), C39A(H39A),
 C40A(H40A), C41A(H41A), C42A(H42A), C58(H58), C59(H59), C60(H60), C61(H61),
 C47(H47), C46(H46), C47A(H47A), C46A(H46A), C49(H49), C49A(H49A), C54(H54),
 C53(H53), C52(H52), C51(H51), C54A(H54A), C53A(H53A), C52A(H52A), C51A(H51A),
 C56(H56), C56A(H56A), C64(H64), C64A(H64A), C65(H65), C65A(H65A), C66(H66),
 C66A(H66A), C68(H68), C68A(H68A), C70(H70), C70A(H70A), C71(H71), C71A(H71A),
 C72(H72), C72A(H72A), C73(H73), C73A(H73A), C75(H75), C75A(H75A)
7.c Fitted hexagon refined as free rotating group:
 N1(C5,C4,C3,C2,C1), C6(C7,C8,C9,C10,C19), C6A(C19A,C10A,C9A,C8A,C7A), C12(C13,
 C14,C15,C16,C17), C12A(C17A,C16A,C15A,C14A,C13A), C25(C38,C29,C28,C27,C26),
 C25A(C26A,C27A,C28A,C29A,C38A), C31(C36,C35,C34,C33,C32), C31A(C32A,C33A,C34A,
 C35A,C36A), N3(C39,C40,C41,C42,C43), N3A(C39A,C40A,C41A,C42A,C43A), N4(C58,C59,
 C60,C61,C62), C44(C57,C48,C47,C46,C45), C45A(C44A,C57A,C48A,C47A,C46A),
 C50(C55,C54,C53,C52,C51), C50A(C55A,C54A,C53A,C52A,C51A)
;
_olex2_diffrn_ambient_temperature_device 'Oxford Cryosystems'
_olex2_exptl_crystal_mounting_method 'The crystal was mounted on a mylar loop in oil'
_olex2_submission_original_sample_id ANTIPtpen
_olex2_submission_special_instructions 'No special instructions were received'

loop_
_space_group_symop_operation_xyz
'x, y, z'
'-x, -y, -z'

loop_
_atom_site_label
_atom_site_type_symbol
_atom_site_fract_x
_atom_site_fract_y
_atom_site_fract_z
_atom_site_U_iso_or_equiv
_atom_site_adp_type
_atom_site_occupancy
_atom_site_site_symmetry_order
_atom_site_calc_flag
_atom_site_refinement_flags_posn
_atom_site_refinement_flags_adp
_atom_site_refinement_flags_occupancy
_atom_site_disorder_assembly
_atom_site_disorder_group
Pt1 Pt 0.56488(4) 0.84063(3) 0.25734(3) 0.04722(17) Uani 1 1 d . U . A 1
Cl1 Cl 0.4742(2) 0.93086(19) 0.3607(2) 0.0507(7) Uani 1 1 d . . . . .
N1 N 0.6964(13) 0.9083(13) 0.2097(16) 0.045(5) Uani 0.602(10) 1 d G U P A 1
C5 C 0.7733(13) 0.8821(11) 0.1418(14) 0.050(5) Uani 0.602(10) 1 d G U P A 1
C4 C 0.8701(12) 0.9238(10) 0.1128(10) 0.049(4) Uani 0.602(10) 1 d G U P A 1
H4 H 0.922635 0.905916 0.066433 0.059 Uiso 0.602(10) 1 calc R U P A 1
C3 C 0.8900(12) 0.9918(10) 0.1516(11) 0.062(5) Uani 0.602(10) 1 d G U P A 1
H3 H 0.956084 1.020320 0.131753 0.075 Uiso 0.602(10) 1 calc R U P A 1
C2 C 0.8131(15) 1.0180(11) 0.2194(11) 0.065(6) Uani 0.602(10) 1 d G U P A 1
H2 H 0.826648 1.064437 0.245948 0.078 Uiso 0.602(10) 1 calc R U P A 1
C1 C 0.7163(15) 0.9762(13) 0.2485(13) 0.051(6) Uani 0.602(10) 1 d G U P A 1
H1 H 0.663762 0.994150 0.294822 0.062 Uiso 0.602(10) 1 calc R U P A 1
N1A N 0.690(3) 0.924(3) 0.201(3) 0.056(7) Uani 0.398(10) 1 d . U P A 2
N2 N 0.4418(7) 0.7579(6) 0.3027(6) 0.044(2) Uani 1 1 d . U . . .
C1A C 0.705(4) 0.994(3) 0.230(3) 0.062(8) Uani 0.398(10) 1 d . U P A 2
H1A H 0.656205 1.007456 0.279898 0.074 Uiso 0.398(10) 1 calc R U P A 2
C2A C 0.785(3) 1.048(3) 0.192(2) 0.061(7) Uani 0.398(10) 1 d . U P A 2
H2A H 0.796538 1.094497 0.219170 0.073 Uiso 0.398(10) 1 calc R U P A 2
C3A C 0.850(3) 1.035(2) 0.113(2) 0.060(6) Uani 0.398(10) 1 d . U P A 2
H3A H 0.903945 1.074154 0.081902 0.072 Uiso 0.398(10) 1 calc R U P A 2
C4A C 0.829(3) 0.962(2) 0.084(2) 0.054(6) Uani 0.398(10) 1 d . U P A 2
H4A H 0.867365 0.950805 0.028886 0.065 Uiso 0.398(10) 1 calc R U P A 2
C5A C 0.747(3) 0.900(3) 0.137(3) 0.050(6) Uani 0.398(10) 1 d . U P A 2
C6 C 0.7329(13) 0.8072(8) 0.1093(9) 0.056(3) Uani 0.602(10) 1 d DG U P A 1
C7 C 0.6596(11) 0.7608(8) 0.1754(7) 0.059(5) Uani 0.602(10) 1 d DG U P A 1
C8 C 0.6377(10) 0.6761(8) 0.1706(7) 0.053(4) Uani 0.602(10) 1 d DG U P A 1
H8 H 0.587663 0.644485 0.215744 0.063 Uiso 0.602(10) 1 calc R U P A 1
C9 C 0.6891(11) 0.6378(7) 0.0998(8) 0.061(5) Uani 0.602(10) 1 d DG U P A 1
H9 H 0.674209 0.579922 0.096590 0.073 Uiso 0.602(10) 1 calc R U P A 1
C10 C 0.7624(8) 0.6841(7) 0.0338(6) 0.055(4) Uani 0.602(10) 1 d DG U P A 1
C19 C 0.7843(9) 0.7688(8) 0.0386(7) 0.063(3) Uani 0.602(10) 1 d DG U P A 1
C6A C 0.7341(16) 0.8084(15) 0.1126(12) 0.056(3) Uani 0.398(10) 1 d DG U P A 2
C19A C 0.7789(12) 0.7781(11) 0.0359(10) 0.063(3) Uani 0.398(10) 1 d DG U P A 2
C10A C 0.7217(12) 0.7234(10) 0.0051(9) 0.061(6) Uani 0.398(10) 1 d DG U P A 2
C9A C 0.6197(14) 0.6991(14) 0.0509(12) 0.064(6) Uani 0.398(10) 1 d DG U P A 2
H9A H 0.580630 0.661734 0.029815 0.076 Uiso 0.398(10) 1 calc R U P A 2
C8A C 0.5749(13) 0.7294(13) 0.1276(11) 0.062(6) Uani 0.398(10) 1 d DG U P A 2
H8A H 0.505197 0.712767 0.158951 0.074 Uiso 0.398(10) 1 calc R U P A 2
C7A C 0.6321(16) 0.7841(14) 0.1585(11) 0.054(6) Uani 0.398(10) 1 d DG U P A 2
C11 C 0.8159(15) 0.6424(10) -0.0358(9) 0.061(5) Uani 0.602(10) 1 d D U P A 1
H11 H 0.803801 0.582896 -0.035161 0.073 Uiso 0.602(10) 1 calc R U P A 1
C11A C 0.7643(17) 0.693(2) -0.0724(14) 0.065(6) Uani 0.398(10) 1 d D U P A 2
H11A H 0.722976 0.656174 -0.092174 0.078 Uiso 0.398(10) 1 calc R U P A 2
C12 C 0.8864(12) 0.6874(9) -0.1058(8) 0.062(5) Uani 0.602(10) 1 d DG U P A 1
C13 C 0.9306(13) 0.6496(8) -0.1784(9) 0.069(6) Uani 0.602(10) 1 d DG U P A 1
H13 H 0.915121 0.591524 -0.180294 0.083 Uiso 0.602(10) 1 calc R U P A 1
C14 C 0.9974(13) 0.6969(10) -0.2483(8) 0.077(6) Uani 0.602(10) 1 d DG U P A 1
H14 H 1.027568 0.671132 -0.297945 0.093 Uiso 0.602(10) 1 calc R U P A 1
C15 C 1.0200(13) 0.7820(10) -0.2456(7) 0.072(5) Uani 0.602(10) 1 d DG U P A 1
H15 H 1.065622 0.814300 -0.293353 0.086 Uiso 0.602(10) 1 calc R U P A 1
C16 C 0.9758(13) 0.8197(8) -0.1730(8) 0.072(5) Uani 0.602(10) 1 d DG U P A 1
H16 H 0.991230 0.877860 -0.171109 0.086 Uiso 0.602(10) 1 calc R U P A 1
C17 C 0.9090(11) 0.7724(9) -0.1031(7) 0.053(4) Uani 0.602(10) 1 d DG U P A 1
C12A C 0.8663(13) 0.7151(16) -0.1213(12) 0.064(6) Uani 0.398(10) 1 d DG U P A 2
C17A C 0.9277(14) 0.7658(15) -0.0898(11) 0.055(6) Uani 0.398(10) 1 d DG U P A 2
C16A C 1.0308(14) 0.7869(15) -0.1357(13) 0.061(6) Uani 0.398(10) 1 d DG U P A 2
H16A H 1.072713 0.821533 -0.114073 0.073 Uiso 0.398(10) 1 calc R U P A 2
C15A C 1.0725(14) 0.7573(17) -0.2132(13) 0.070(7) Uani 0.398(10) 1 d DG U P A 2
H15A H 1.143005 0.771685 -0.244552 0.084 Uiso 0.398(10) 1 calc R U P A 2
C14A C 1.0112(16) 0.7066(18) -0.2448(12) 0.078(7) Uani 0.398(10) 1 d DG U P A 2
H14A H 1.039699 0.686350 -0.297737 0.093 Uiso 0.398(10) 1 calc R U P A 2
C13A C 0.9080(16) 0.6855(17) -0.1989(13) 0.067(7) Uani 0.398(10) 1 d DG U P A 2
H13A H 0.866098 0.650861 -0.220445 0.081 Uiso 0.398(10) 1 calc R U P A 2
C18 C 0.8640(17) 0.8096(13) -0.0286(10) 0.055(5) Uani 0.602(10) 1 d D U P A 1
H18 H 0.888319 0.864025 -0.023489 0.066 Uiso 0.602(10) 1 calc R U P A 1
C18A C 0.8812(19) 0.800(2) -0.0140(16) 0.054(7) Uani 0.398(10) 1 d D U P A 2
H18A H 0.920626 0.839989 0.003916 0.065 Uiso 0.398(10) 1 calc R U P A 2
C20 C 0.4660(11) 0.6832(8) 0.3498(8) 0.057(3) Uani 1 1 d . U . . .
H20 H 0.536661 0.673391 0.359947 0.068 Uiso 1 1 calc R U . . .
C21 C 0.3913(13) 0.6195(9) 0.3844(9) 0.067(3) Uani 1 1 d . U . . .
H21 H 0.409223 0.567908 0.419813 0.080 Uiso 1 1 calc R U . . .
C22 C 0.2947(13) 0.6325(10) 0.3669(10) 0.074(4) Uani 1 1 d . U . . .
H22 H 0.244007 0.588273 0.387559 0.089 Uiso 1 1 calc R U . . .
C23 C 0.2660(12) 0.7092(10) 0.3191(10) 0.074(4) Uani 1 1 d . U . . .
H23 H 0.195136 0.718938 0.309358 0.089 Uiso 1 1 calc R U . . .
C24 C 0.3427(11) 0.7721(9) 0.2853(9) 0.059(3) Uani 1 1 d . U . . .
C25 C 0.3268(13) 0.8535(9) 0.2176(8) 0.066(4) Uani 0.642(9) 1 d DG U P B 1
C38 C 0.3688(10) 0.8717(8) 0.1300(8) 0.076(5) Uani 0.642(9) 1 d DG U P B 1
C29 C 0.3417(11) 0.9506(9) 0.0839(7) 0.090(6) Uani 0.642(9) 1 d DG U P B 1
C28 C 0.2725(14) 1.0113(9) 0.1254(10) 0.093(6) Uani 0.642(9) 1 d DG U P B 1
H28 H 0.253984 1.065278 0.093852 0.112 Uiso 0.642(9) 1 calc R U P B 1
C27 C 0.2306(13) 0.9931(10) 0.2130(10) 0.096(6) Uani 0.642(9) 1 d DG U P B 1
H27 H 0.183318 1.034622 0.241349 0.115 Uiso 0.642(9) 1 calc R U P B 1
C26 C 0.2577(12) 0.9142(10) 0.2591(8) 0.080(5) Uani 0.642(9) 1 d DG U P B 1
H26 H 0.229021 0.901757 0.318999 0.096 Uiso 0.642(9) 1 calc R U P B 1
C25A C 0.3001(19) 0.8598(14) 0.2534(13) 0.057(5) Uani 0.358(9) 1 d DG U P B -2
C26A C 0.3361(18) 0.8779(15) 0.1651(13) 0.066(7) Uani 0.358(9) 1 d DG U P B -2
H26A H 0.389741 0.840701 0.136233 0.079 Uiso 0.358(9) 1 calc R U P B -2
C27A C 0.2936(19) 0.9504(16) 0.1190(10) 0.069(7) Uani 0.358(9) 1 d DG U P B -2
H27A H 0.318221 0.962727 0.058617 0.083 Uiso 0.358(9) 1 calc R U P B -2
C28A C 0.2152(19) 1.0048(15) 0.1612(11) 0.071(8) Uani 0.358(9) 1 d DG U P B -2
H28A H 0.186121 1.054306 0.129689 0.085 Uiso 0.358(9) 1 calc R U P B -2
C29A C 0.1792(14) 0.9867(11) 0.2495(11) 0.060(6) Uani 0.358(9) 1 d DG U P B -2
C38A C 0.2217(14) 0.9142(12) 0.2956(10) 0.057(6) Uani 0.358(9) 1 d DG U P B -2
C30 C 0.387(2) 0.9690(12) -0.0045(9) 0.105(8) Uani 0.642(9) 1 d D U P B 1
H30 H 0.368856 1.023872 -0.034717 0.126 Uiso 0.642(9) 1 calc R U P B 1
C30A C 0.100(2) 1.0420(15) 0.2913(12) 0.066(7) Uani 0.358(9) 1 d D U P B -2
H30A H 0.076356 1.093785 0.259512 0.079 Uiso 0.358(9) 1 calc R U P B -2
C31 C 0.4569(11) 0.9106(8) -0.0506(8) 0.066(4) Uani 0.642(9) 1 d DG U P B 1
C36 C 0.4838(11) 0.8311(8) -0.0054(7) 0.079(5) Uani 0.642(9) 1 d DG U P B 1
C35 C 0.5494(12) 0.7695(8) -0.0482(9) 0.083(6) Uani 0.642(9) 1 d DG U P B 1
H35 H 0.567802 0.715121 -0.017326 0.100 Uiso 0.642(9) 1 calc R U P B 1
C34 C 0.5882(12) 0.7874(10) -0.1363(9) 0.090(6) Uani 0.642(9) 1 d DG U P B 1
H34 H 0.633079 0.745338 -0.165545 0.108 Uiso 0.642(9) 1 calc R U P B 1
C33 C 0.5614(13) 0.8670(11) -0.1815(7) 0.095(6) Uani 0.642(9) 1 d DG U P B 1
H33 H 0.587854 0.879248 -0.241685 0.115 Uiso 0.642(9) 1 calc R U P B 1
C32 C 0.4957(13) 0.9286(9) -0.1387(8) 0.100(7) Uani 0.642(9) 1 d DG U P B 1
H32 H 0.477351 0.982942 -0.169608 0.120 Uiso 0.642(9) 1 calc R U P B 1
C31A C 0.0564(18) 1.0223(14) 0.3790(10) 0.078(9) Uani 0.358(9) 1 d DG U P B -2
C32A C -0.017(2) 1.0808(14) 0.4205(14) 0.089(11) Uani 0.358(9) 1 d DG U P B -2
H32A H -0.046238 1.129409 0.388163 0.107 Uiso 0.358(9) 1 calc R U P B -2
C33A C -0.046(2) 1.0682(17) 0.5094(14) 0.089(11) Uani 0.358(9) 1 d DG U P B -2
H33A H -0.096323 1.108207 0.537707 0.106 Uiso 0.358(9) 1 calc R U P B -2
C34A C -0.003(3) 0.9972(19) 0.5567(11) 0.092(11) Uani 0.358(9) 1 d DG U P B -2
H34A H -0.023432 0.988552 0.617421 0.111 Uiso 0.358(9) 1 calc R U P B -2
C35A C 0.070(2) 0.9387(16) 0.5152(11) 0.075(9) Uani 0.358(9) 1 d DG U P B -2
H35A H 0.099544 0.890098 0.547593 0.090 Uiso 0.358(9) 1 calc R U P B -2
C36A C 0.0997(18) 0.9513(13) 0.4264(11) 0.064(7) Uani 0.358(9) 1 d DG U P B -2
C37 C 0.4398(15) 0.8130(11) 0.0841(8) 0.075(5) Uani 0.642(9) 1 d D U P B 1
H37 H 0.459168 0.758699 0.114556 0.090 Uiso 0.642(9) 1 calc R U P B 1
C37A C 0.1793(18) 0.8966(13) 0.3837(11) 0.050(6) Uani 0.358(9) 1 d D U P B -2
H37A H 0.205217 0.845942 0.415819 0.060 Uiso 0.358(9) 1 calc R U P B -2
Pt2 Pt 0.2746(4) 0.3309(4) 0.5732(4) 0.0473(7) Uani 0.639(11) 1 d D U P C 1
Pt2A Pt 0.2523(8) 0.3302(7) 0.5914(6) 0.0500(14) Uani 0.361(11) 1 d D U P C 2
Cl2 Cl 0.4269(8) 0.3827(6) 0.4622(7) 0.054(2) Uani 0.639(11) 1 d D U P C 1
Cl2A Cl 0.3945(15) 0.3989(10) 0.4834(12) 0.058(4) Uani 0.361(11) 1 d D U P C 2
N3 N 0.2704(12) 0.4216(8) 0.6468(10) 0.058(4) Uani 0.639(11) 1 d DG U P C 1
C39 C 0.3407(12) 0.4895(10) 0.6251(10) 0.078(5) Uani 0.639(11) 1 d G U P C 1
H39 H 0.403075 0.487432 0.580159 0.094 Uiso 0.639(11) 1 calc R U P C 1
C40 C 0.3198(14) 0.5602(9) 0.6691(12) 0.091(6) Uani 0.639(11) 1 d G U P C 1
H40 H 0.367831 0.606599 0.654226 0.109 Uiso 0.639(11) 1 calc R U P C 1
C41 C 0.2285(15) 0.5632(9) 0.7348(12) 0.100(7) Uani 0.639(11) 1 d G U P C 1
H41 H 0.214224 0.611601 0.764853 0.120 Uiso 0.639(11) 1 calc R U P C 1
C42 C 0.1582(12) 0.4954(10) 0.7565(11) 0.088(6) Uani 0.639(11) 1 d G U P C 1
H42 H 0.095860 0.497437 0.801414 0.105 Uiso 0.639(11) 1 calc R U P C 1
C43 C 0.1792(11) 0.4246(8) 0.7125(10) 0.063(4) Uani 0.639(11) 1 d G U P C 1
N3A N 0.242(3) 0.4163(16) 0.6711(16) 0.066(6) Uani 0.361(11) 1 d DG U P C 2
C39A C 0.316(3) 0.4808(18) 0.6544(15) 0.072(6) Uani 0.361(11) 1 d G U P C 2
H39A H 0.353246 0.500202 0.597216 0.086 Uiso 0.361(11) 1 calc R U P C 2
C40A C 0.337(2) 0.5168(17) 0.721(2) 0.090(7) Uani 0.361(11) 1 d G U P C 2
H40A H 0.387584 0.560908 0.709785 0.108 Uiso 0.361(11) 1 calc R U P C 2
C41A C 0.283(3) 0.4884(19) 0.8049(17) 0.091(8) Uani 0.361(11) 1 d G U P C 2
H41A H 0.296771 0.513033 0.850579 0.109 Uiso 0.361(11) 1 calc R U P C 2
C42A C 0.208(2) 0.4239(19) 0.8216(14) 0.078(7) Uani 0.361(11) 1 d G U P C 2
H42A H 0.171618 0.404452 0.878806 0.094 Uiso 0.361(11) 1 calc R U P C 2
C43A C 0.188(2) 0.3878(14) 0.7548(18) 0.065(6) Uani 0.361(11) 1 d G U P C 2
N4 N 0.2665(7) 0.2351(4) 0.5111(5) 0.051(2) Uani 1 1 d G U . . .
C58 C 0.3305(7) 0.1610(5) 0.5295(5) 0.064(3) Uani 1 1 d G U . C .
H58 H 0.369480 0.157317 0.573222 0.076 Uiso 1 1 calc R U . . .
C59 C 0.3376(7) 0.0922(4) 0.4839(6) 0.060(3) Uani 1 1 d G U . C .
H59 H 0.381325 0.041487 0.496485 0.072 Uiso 1 1 calc R U . . .
C60 C 0.2806(8) 0.0975(5) 0.4200(6) 0.074(4) Uani 1 1 d G U . C .
H60 H 0.285406 0.050477 0.388829 0.088 Uiso 1 1 calc R U . . .
C61 C 0.2166(8) 0.1716(6) 0.4016(6) 0.081(4) Uani 1 1 d G U . C .
H61 H 0.177642 0.175297 0.357909 0.097 Uiso 1 1 calc R U . . .
C62 C 0.2095(7) 0.2405(5) 0.4472(5) 0.059(3) Uani 1 1 d G U . C .
C44 C 0.1237(12) 0.3450(9) 0.7324(9) 0.052(4) Uani 0.639(11) 1 d G U P C 1
C57 C 0.0402(13) 0.3219(10) 0.8028(8) 0.053(4) Uani 0.639(11) 1 d DG U P C 1
C48 C -0.0166(12) 0.2481(10) 0.8081(9) 0.060(4) Uani 0.639(11) 1 d DG U P C 1
C47 C 0.0101(14) 0.1974(9) 0.7432(11) 0.064(5) Uani 0.639(11) 1 d G U P C 1
H47 H -0.028701 0.146922 0.746864 0.077 Uiso 0.639(11) 1 calc R U P C 1
C46 C 0.0936(15) 0.2204(10) 0.6728(9) 0.055(5) Uani 0.639(11) 1 d G U P C 1
H46 H 0.111854 0.185681 0.628449 0.066 Uiso 0.639(11) 1 calc R U P C 1
C45 C 0.1504(12) 0.2942(10) 0.6675(8) 0.044(3) Uani 0.639(11) 1 d DG U P C 1
C45A C 0.147(2) 0.2717(17) 0.6896(16) 0.047(6) Uani 0.361(11) 1 d DG U P C 2
C44A C 0.113(2) 0.3162(15) 0.7589(18) 0.055(5) Uani 0.361(11) 1 d G U P C 2
C57A C 0.029(2) 0.2860(17) 0.8261(15) 0.053(5) Uani 0.361(11) 1 d G U P C 2
C48A C -0.021(2) 0.2112(17) 0.8238(16) 0.058(6) Uani 0.361(11) 1 d G U P C 2
C47A C 0.012(2) 0.1666(16) 0.7545(19) 0.058(7) Uani 0.361(11) 1 d G U P C 2
H47A H -0.022805 0.115489 0.752922 0.070 Uiso 0.361(11) 1 calc R U P C 2
C46A C 0.096(3) 0.1969(18) 0.6873(15) 0.050(6) Uani 0.361(11) 1 d G U P C 2
H46A H 0.118733 0.166411 0.639901 0.060 Uiso 0.361(11) 1 calc R U P C 2
C49 C -0.0995(15) 0.2196(12) 0.8793(9) 0.059(4) Uani 0.639(11) 1 d D U P C 1
H49 H -0.131014 0.166011 0.881036 0.071 Uiso 0.639(11) 1 calc R U P C 1
C49A C -0.110(4) 0.179(3) 0.892(3) 0.068(7) Uani 0.361(11) 1 d . U P C 2
H49A H -0.139205 0.124816 0.890319 0.082 Uiso 0.361(11) 1 calc R U P C 2
C50 C -0.1379(15) 0.2664(10) 0.9478(10) 0.065(4) Uani 0.639(11) 1 d DG U P C 1
C55 C -0.0858(15) 0.3428(11) 0.9418(11) 0.076(5) Uani 0.639(11) 1 d DG U P C 1
C54 C -0.1198(18) 0.3962(12) 1.0041(13) 0.114(8) Uani 0.639(11) 1 d G U P C 1
H54 H -0.084108 0.448408 1.000041 0.137 Uiso 0.639(11) 1 calc R U P C 1
C53 C -0.2059(19) 0.3734(14) 1.0723(12) 0.124(9) Uani 0.639(11) 1 d G U P C 1
H53 H -0.229153 0.409919 1.114849 0.149 Uiso 0.639(11) 1 calc R U P C 1
C52 C -0.2581(16) 0.2970(14) 1.0782(11) 0.104(7) Uani 0.639(11) 1 d G U P C 1
H52 H -0.316973 0.281408 1.124847 0.125 Uiso 0.639(11) 1 calc R U P C 1
C51 C -0.2241(15) 0.2436(11) 1.0160(11) 0.084(6) Uani 0.639(11) 1 d G U P C 1
H51 H -0.259750 0.191385 1.020035 0.101 Uiso 0.639(11) 1 calc R U P C 1
C50A C -0.155(3) 0.223(2) 0.9593(18) 0.070(7) Uani 0.361(11) 1 d G U P C 2
C55A C -0.107(3) 0.299(2) 0.9628(19) 0.076(6) Uani 0.361(11) 1 d G U P C 2
C54A C -0.145(3) 0.344(2) 1.031(2) 0.102(8) Uani 0.361(11) 1 d G U P C 2
H54A H -0.112429 0.396220 1.033580 0.122 Uiso 0.361(11) 1 calc R U P C 2
C53A C -0.231(3) 0.314(2) 1.096(2) 0.115(9) Uani 0.361(11) 1 d G U P C 2
H53A H -0.257233 0.344481 1.143170 0.138 Uiso 0.361(11) 1 calc R U P C 2
C52A C -0.279(3) 0.238(2) 1.093(2) 0.096(9) Uani 0.361(11) 1 d G U P C 2
H52A H -0.337680 0.216771 1.137442 0.115 Uiso 0.361(11) 1 calc R U P C 2
C51A C -0.241(3) 0.193(2) 1.024(2) 0.081(8) Uani 0.361(11) 1 d G U P C 2
H51A H -0.273324 0.140799 1.022122 0.097 Uiso 0.361(11) 1 calc R U P C 2
C56 C 0.0052(15) 0.3649(14) 0.8750(10) 0.063(5) Uani 0.639(11) 1 d D U P C 1
H56 H 0.045736 0.411848 0.878896 0.076 Uiso 0.639(11) 1 calc R U P C 1
C56A C -0.031(4) 0.331(3) 0.906(3) 0.056(6) Uani 0.361(11) 1 d . U P C 2
H56A H -0.006728 0.385310 0.910323 0.067 Uiso 0.361(11) 1 calc R U P C 2
C63 C 0.1526(18) 0.3299(13) 0.4246(14) 0.061(5) Uani 0.53(2) 1 d D U P C 1
C63A C 0.136(3) 0.309(2) 0.438(2) 0.059(5) Uani 0.47(2) 1 d . U P C 2
C64 C 0.0498(18) 0.3476(14) 0.4726(15) 0.064(6) Uani 0.53(2) 1 d D U P C 1
H64 H 0.020743 0.308603 0.522846 0.076 Uiso 0.53(2) 1 calc R U P C 1
C64A C 0.031(3) 0.311(2) 0.483(2) 0.064(6) Uani 0.47(2) 1 d . U P C 2
H64A H 0.004988 0.264934 0.527961 0.076 Uiso 0.47(2) 1 calc R U P C 2
C65 C -0.0116(18) 0.4233(15) 0.4471(15) 0.068(6) Uani 0.53(2) 1 d D U P C 1
H65 H -0.083776 0.432364 0.477197 0.082 Uiso 0.53(2) 1 calc R U P C 1
C65A C -0.038(3) 0.387(2) 0.461(2) 0.066(6) Uani 0.47(2) 1 d . U P C 2
H65A H -0.110859 0.388513 0.492836 0.080 Uiso 0.47(2) 1 calc R U P C 2
C66 C 0.0341(16) 0.4843(14) 0.3778(14) 0.056(5) Uani 0.53(2) 1 d D U P C 1
H66 H -0.002974 0.538638 0.365505 0.067 Uiso 0.53(2) 1 calc R U P C 1
C66A C -0.007(3) 0.453(2) 0.401(3) 0.065(6) Uani 0.47(2) 1 d . U P C 2
H66A H -0.055592 0.500337 0.389980 0.078 Uiso 0.47(2) 1 calc R U P C 2
C67 C 0.1361(17) 0.4652(13) 0.3256(14) 0.061(5) Uani 0.53(2) 1 d D U P C 1
C67A C 0.096(3) 0.453(2) 0.354(3) 0.063(5) Uani 0.47(2) 1 d . U P C 2
C68 C 0.1771(19) 0.5219(14) 0.2498(15) 0.069(6) Uani 0.53(2) 1 d D U P C 1
H68 H 0.134895 0.571615 0.231928 0.083 Uiso 0.53(2) 1 calc R U P C 1
C68A C 0.135(3) 0.517(2) 0.292(3) 0.071(6) Uani 0.47(2) 1 d . U P C 2
H68A H 0.089310 0.566951 0.283300 0.085 Uiso 0.47(2) 1 calc R U P C 2
C69 C 0.2805(18) 0.5050(15) 0.2003(16) 0.075(6) Uani 0.53(2) 1 d D U P C 1
C69A C 0.238(3) 0.516(2) 0.236(3) 0.064(5) Uani 0.47(2) 1 d . U P C 2
C70 C 0.325(2) 0.5654(17) 0.1272(19) 0.093(8) Uani 0.53(2) 1 d D U P C 1
H70 H 0.287811 0.619630 0.114701 0.111 Uiso 0.53(2) 1 calc R U P C 1
C70A C 0.276(4) 0.584(2) 0.165(3) 0.085(7) Uani 0.47(2) 1 d . U P C 2
H70A H 0.231327 0.633831 0.152375 0.102 Uiso 0.47(2) 1 calc R U P C 2
C71 C 0.423(2) 0.5456(19) 0.0738(19) 0.103(9) Uani 0.53(2) 1 d D U P C 1
H71 H 0.447643 0.581810 0.020608 0.124 Uiso 0.53(2) 1 calc R U P C 1
C71A C 0.378(4) 0.575(3) 0.118(3) 0.096(8) Uani 0.47(2) 1 d . U P C 2
H71A H 0.401839 0.619797 0.071459 0.115 Uiso 0.47(2) 1 calc R U P C 2
C72 C 0.486(2) 0.4712(19) 0.0995(19) 0.098(9) Uani 0.53(2) 1 d D U P C 1
H72 H 0.555821 0.459882 0.065409 0.117 Uiso 0.53(2) 1 calc R U P C 1
C72A C 0.450(4) 0.507(3) 0.133(3) 0.089(7) Uani 0.47(2) 1 d . U P C 2
H72A H 0.520355 0.504507 0.096954 0.106 Uiso 0.47(2) 1 calc R U P C 2
C73 C 0.4474(19) 0.4143(17) 0.1746(18) 0.084(7) Uani 0.53(2) 1 d D U P C 1
H73 H 0.490243 0.364437 0.191115 0.101 Uiso 0.53(2) 1 calc R U P C 1
C73A C 0.417(3) 0.440(2) 0.200(2) 0.070(6) Uani 0.47(2) 1 d . U P C 2
H73A H 0.465456 0.392871 0.212873 0.084 Uiso 0.47(2) 1 calc R U P C 2
C74 C 0.344(2) 0.4305(16) 0.2265(17) 0.074(6) Uani 0.53(2) 1 d D U P C 1
C74A C 0.312(3) 0.444(2) 0.251(3) 0.068(6) Uani 0.47(2) 1 d . U P C 2
C75 C 0.3010(17) 0.3723(14) 0.3008(15) 0.059(5) Uani 0.53(2) 1 d D U P C 1
H75 H 0.342031 0.321298 0.317266 0.070 Uiso 0.53(2) 1 calc R U P C 1
C75A C 0.268(3) 0.383(2) 0.323(2) 0.061(6) Uani 0.47(2) 1 d . U P C 2
H75A H 0.317529 0.337431 0.338136 0.073 Uiso 0.47(2) 1 calc R U P C 2
C76 C 0.1976(18) 0.3889(14) 0.3509(15) 0.058(5) Uani 0.53(2) 1 d D U P C 1
C76A C 0.173(3) 0.378(2) 0.373(3) 0.060(6) Uani 0.47(2) 1 d . U P C 2
Cl3 Cl 0.3911(8) 0.8105(6) 0.6547(5) 0.197(4) Uani 1 1 d . U . . .
Cl4 Cl 0.2530(7) 0.7493(7) 0.5589(5) 0.189(4) Uani 1 1 d . U . . .
C77 C 0.3795(19) 0.7882(14) 0.5549(15) 0.130(7) Uani 1 1 d . U . . .
H77A H 0.391054 0.842049 0.512432 0.156 Uiso 1 1 calc R U . . .
H77B H 0.436389 0.744213 0.535647 0.156 Uiso 1 1 calc R U . . .

loop_
_atom_site_aniso_label
_atom_site_aniso_U_11
_atom_site_aniso_U_22
_atom_site_aniso_U_33
_atom_site_aniso_U_23
_atom_site_aniso_U_13
_atom_site_aniso_U_12
Pt1 0.0476(3) 0.0442(3) 0.0504(3) -0.0075(2) -0.0097(2) -0.0081(2)
Cl1 0.0485(17) 0.0417(15) 0.0567(18) -0.0072(13) -0.0024(14) 0.0005(12)
N1 0.046(7) 0.041(8) 0.043(8) -0.009(7) 0.006(6) -0.015(6)
C5 0.051(7) 0.046(8) 0.051(8) -0.018(7) 0.002(6) -0.012(6)
C4 0.047(7) 0.041(8) 0.056(9) -0.012(7) 0.002(6) -0.006(6)
C3 0.060(9) 0.053(9) 0.071(10) -0.022(8) 0.004(7) -0.016(7)
C2 0.064(9) 0.052(10) 0.075(11) -0.024(9) 0.007(8) -0.018(8)
C1 0.059(8) 0.041(9) 0.052(11) -0.014(9) -0.001(7) -0.011(7)
N1A 0.061(11) 0.060(11) 0.045(10) -0.018(9) 0.006(9) -0.021(9)
N2 0.041(4) 0.048(4) 0.040(5) -0.003(3) -0.007(3) -0.012(3)
C1A 0.067(13) 0.061(12) 0.057(12) -0.023(10) 0.001(10) -0.020(10)
C2A 0.063(13) 0.060(12) 0.059(12) -0.017(10) -0.004(9) -0.017(10)
C3A 0.059(12) 0.060(10) 0.061(11) -0.018(9) -0.004(9) -0.020(9)
C4A 0.055(11) 0.058(9) 0.049(10) -0.012(8) -0.001(9) -0.019(8)
C5A 0.057(10) 0.052(8) 0.043(9) -0.017(7) -0.001(8) -0.018(7)
C6 0.057(5) 0.060(5) 0.051(4) -0.021(4) 0.006(4) -0.024(4)
C7 0.058(8) 0.051(6) 0.064(7) -0.014(6) 0.002(7) -0.018(6)
C8 0.051(9) 0.040(7) 0.064(8) -0.013(6) -0.002(7) -0.013(6)
C9 0.056(9) 0.060(8) 0.070(7) -0.024(6) -0.006(7) -0.012(7)
C10 0.049(8) 0.059(6) 0.062(7) -0.024(5) -0.010(6) -0.009(6)
C19 0.065(5) 0.064(5) 0.061(5) -0.030(4) 0.004(4) -0.021(4)
C6A 0.057(5) 0.060(5) 0.051(4) -0.021(4) 0.006(4) -0.024(4)
C19A 0.065(5) 0.064(5) 0.061(5) -0.030(4) 0.004(4) -0.021(4)
C10A 0.062(8) 0.062(11) 0.061(8) -0.025(8) -0.002(6) -0.020(7)
C9A 0.062(9) 0.064(12) 0.067(9) -0.027(9) 0.000(7) -0.022(8)
C8A 0.056(9) 0.067(12) 0.065(10) -0.028(9) 0.005(7) -0.029(9)
C7A 0.053(8) 0.054(11) 0.055(9) -0.018(8) 0.001(7) -0.022(8)
C11 0.053(9) 0.068(8) 0.069(7) -0.032(6) -0.010(6) -0.008(7)
C11A 0.062(8) 0.073(13) 0.064(8) -0.029(9) -0.003(7) -0.020(9)
C12 0.053(9) 0.076(8) 0.063(7) -0.031(6) -0.010(6) -0.007(6)
C13 0.061(10) 0.087(10) 0.067(8) -0.039(7) -0.008(7) -0.004(8)
C14 0.071(11) 0.104(10) 0.064(8) -0.042(7) -0.004(8) -0.014(8)
C15 0.071(11) 0.102(10) 0.052(8) -0.033(7) -0.014(7) -0.016(8)
C16 0.075(11) 0.097(9) 0.052(7) -0.032(6) -0.013(7) -0.023(8)
C17 0.043(8) 0.072(7) 0.054(6) -0.026(5) -0.016(5) -0.006(6)
C12A 0.059(8) 0.081(12) 0.060(8) -0.032(9) -0.005(6) -0.022(8)
C17A 0.057(8) 0.062(11) 0.051(8) -0.020(8) -0.007(6) -0.021(7)
C16A 0.060(8) 0.075(13) 0.050(9) -0.010(9) -0.010(7) -0.020(8)
C15A 0.060(10) 0.096(15) 0.057(10) -0.025(10) -0.003(8) -0.028(10)
C14A 0.063(10) 0.108(15) 0.067(10) -0.040(10) 0.000(8) -0.026(10)
C13A 0.060(9) 0.091(15) 0.059(9) -0.035(10) -0.005(7) -0.022(10)
C18 0.055(9) 0.058(8) 0.056(7) -0.021(6) -0.009(6) -0.011(7)
C18A 0.059(8) 0.058(12) 0.052(8) -0.020(9) -0.008(7) -0.019(8)
C20 0.063(6) 0.051(5) 0.055(7) -0.002(5) -0.015(5) -0.011(4)
C21 0.082(7) 0.057(6) 0.062(7) -0.004(5) -0.015(6) -0.023(5)
C22 0.077(7) 0.069(7) 0.076(8) -0.005(6) -0.013(6) -0.027(5)
C23 0.061(6) 0.074(6) 0.090(9) -0.006(6) -0.019(6) -0.022(5)
C24 0.053(5) 0.060(5) 0.070(6) -0.010(4) -0.024(4) -0.008(4)
C25 0.054(8) 0.063(7) 0.088(7) -0.004(5) -0.033(6) -0.006(6)
C38 0.068(10) 0.073(8) 0.088(7) 0.003(6) -0.032(6) 0.003(7)
C29 0.096(12) 0.077(8) 0.097(8) 0.005(6) -0.039(7) 0.009(8)
C28 0.097(13) 0.087(10) 0.099(9) -0.003(7) -0.044(8) 0.015(9)
C27 0.110(13) 0.076(9) 0.102(9) -0.010(7) -0.037(9) 0.021(9)
C26 0.074(11) 0.076(8) 0.094(9) -0.009(7) -0.036(8) 0.011(8)
C25A 0.050(9) 0.059(7) 0.067(9) -0.008(6) -0.024(7) -0.009(6)
C26A 0.060(12) 0.069(10) 0.068(9) -0.003(7) -0.024(7) 0.012(9)
C27A 0.063(13) 0.073(11) 0.070(10) -0.001(8) -0.023(8) 0.016(10)
C28A 0.060(14) 0.068(12) 0.079(10) 0.000(8) -0.016(8) 0.010(11)
C29A 0.046(11) 0.056(9) 0.077(9) -0.005(7) -0.016(7) -0.012(8)
C38A 0.044(10) 0.053(8) 0.075(9) -0.008(6) -0.017(7) -0.014(7)
C30 0.125(16) 0.080(10) 0.100(8) 0.016(7) -0.037(8) 0.024(10)
C30A 0.054(13) 0.052(11) 0.084(10) 0.001(8) -0.007(8) -0.011(9)
C31 0.055(9) 0.054(8) 0.102(8) 0.005(6) -0.054(7) -0.013(6)
C36 0.080(11) 0.069(8) 0.091(8) 0.005(6) -0.042(7) 0.001(7)
C35 0.079(12) 0.075(9) 0.100(9) -0.003(7) -0.038(8) -0.006(8)
C34 0.083(12) 0.093(11) 0.105(10) -0.009(8) -0.042(9) -0.019(9)
C33 0.083(13) 0.102(11) 0.104(10) 0.008(8) -0.036(9) -0.027(9)
C32 0.098(14) 0.097(12) 0.111(9) 0.007(7) -0.052(8) -0.009(10)
C31A 0.071(15) 0.061(12) 0.086(10) 0.005(8) -0.002(8) 0.006(11)
C32A 0.086(18) 0.063(13) 0.093(13) 0.008(10) 0.009(11) 0.010(14)
C33A 0.08(2) 0.064(14) 0.092(13) 0.010(10) 0.012(12) 0.004(15)
C34A 0.10(2) 0.063(14) 0.090(13) 0.005(10) 0.008(11) 0.009(14)
C35A 0.077(19) 0.059(13) 0.078(10) 0.001(8) -0.003(9) -0.001(13)
C36A 0.058(13) 0.047(11) 0.079(10) 0.000(8) -0.004(8) -0.009(9)
C37 0.069(10) 0.069(9) 0.089(8) 0.004(6) -0.038(7) 0.005(8)
C37A 0.038(11) 0.041(10) 0.076(9) -0.007(7) -0.016(7) -0.020(8)
Pt2 0.0502(16) 0.0344(6) 0.068(2) -0.0177(10) -0.0296(13) 0.0022(9)
Pt2A 0.058(3) 0.0388(13) 0.062(3) -0.0176(17) -0.028(2) 0.0112(19)
Cl2 0.067(5) 0.036(4) 0.066(5) -0.012(3) -0.026(4) -0.010(4)
Cl2A 0.082(10) 0.036(6) 0.063(9) -0.013(5) -0.026(7) 0.001(6)
N3 0.057(7) 0.038(6) 0.091(8) -0.019(5) -0.042(5) 0.019(5)
C39 0.082(9) 0.053(8) 0.113(11) -0.025(8) -0.040(8) -0.002(7)
C40 0.108(11) 0.056(9) 0.125(13) -0.032(9) -0.048(10) -0.005(8)
C41 0.116(12) 0.063(9) 0.138(14) -0.046(9) -0.040(10) -0.006(8)
C42 0.096(10) 0.060(8) 0.123(11) -0.044(8) -0.037(9) 0.007(7)
C43 0.061(7) 0.046(6) 0.096(8) -0.024(6) -0.039(6) 0.012(5)
N3A 0.076(11) 0.046(8) 0.090(8) -0.026(7) -0.038(7) 0.012(8)
C39A 0.082(12) 0.047(10) 0.102(11) -0.028(8) -0.043(9) 0.008(9)
C40A 0.108(14) 0.071(13) 0.113(11) -0.038(10) -0.048(10) -0.006(12)
C41A 0.104(15) 0.077(13) 0.111(12) -0.039(10) -0.049(10) -0.003(12)
C42A 0.092(14) 0.067(12) 0.097(10) -0.037(8) -0.047(9) 0.008(11)
C43A 0.073(10) 0.051(9) 0.087(8) -0.027(7) -0.041(7) 0.011(8)
N4 0.059(5) 0.041(4) 0.060(5) -0.011(4) -0.026(4) 0.002(4)
C58 0.081(8) 0.042(5) 0.079(8) -0.019(5) -0.038(7) 0.007(5)
C59 0.069(8) 0.043(5) 0.074(7) -0.018(5) -0.021(6) -0.001(5)
C60 0.086(9) 0.064(7) 0.082(8) -0.031(6) -0.030(7) 0.012(6)
C61 0.104(10) 0.069(6) 0.090(9) -0.042(6) -0.051(8) 0.024(6)
C62 0.069(6) 0.052(5) 0.065(6) -0.020(4) -0.026(5) 0.005(4)
C44 0.058(6) 0.047(7) 0.067(7) -0.025(5) -0.038(5) 0.007(5)
C57 0.058(7) 0.053(8) 0.062(6) -0.023(6) -0.036(5) 0.020(6)
C48 0.059(7) 0.057(8) 0.073(7) -0.026(6) -0.026(6) 0.014(6)
C47 0.067(9) 0.056(9) 0.076(8) -0.024(7) -0.021(7) 0.003(8)
C46 0.060(8) 0.051(9) 0.067(8) -0.024(7) -0.032(7) 0.006(7)
C45 0.054(6) 0.041(7) 0.054(6) -0.014(5) -0.048(5) 0.015(5)
C45A 0.054(9) 0.036(9) 0.062(8) -0.016(7) -0.039(7) 0.021(8)
C44A 0.060(8) 0.050(9) 0.068(8) -0.025(6) -0.037(7) 0.016(7)
C57A 0.061(8) 0.046(9) 0.064(8) -0.024(7) -0.035(7) 0.017(8)
C48A 0.061(9) 0.051(10) 0.073(9) -0.033(8) -0.023(8) 0.012(8)
C47A 0.063(11) 0.048(11) 0.072(9) -0.031(9) -0.021(8) 0.009(10)
C46A 0.055(10) 0.041(10) 0.065(10) -0.022(8) -0.029(8) 0.016(9)
C49 0.063(8) 0.050(8) 0.072(7) -0.021(6) -0.027(6) 0.013(7)
C49A 0.068(11) 0.067(12) 0.077(9) -0.030(9) -0.021(9) 0.008(10)
C50 0.078(8) 0.051(8) 0.071(7) -0.023(6) -0.022(6) 0.011(7)
C55 0.104(10) 0.058(9) 0.068(8) -0.036(7) -0.006(8) -0.002(8)
C54 0.146(14) 0.092(12) 0.102(11) -0.064(10) 0.018(10) -0.023(11)
C53 0.148(15) 0.122(13) 0.100(12) -0.064(11) 0.019(11) -0.032(12)
C52 0.119(13) 0.107(12) 0.090(10) -0.048(10) -0.002(10) -0.014(10)
C51 0.093(10) 0.087(11) 0.077(8) -0.032(8) -0.013(7) -0.005(9)
C50A 0.076(11) 0.065(11) 0.076(9) -0.029(9) -0.021(8) 0.013(9)
C55A 0.090(11) 0.073(11) 0.071(9) -0.032(8) -0.016(8) 0.003(9)
C54A 0.128(13) 0.092(13) 0.084(10) -0.047(10) 0.007(10) -0.016(11)
C53A 0.138(15) 0.108(15) 0.094(12) -0.051(12) 0.016(12) -0.025(13)
C52A 0.107(15) 0.090(15) 0.089(12) -0.038(12) -0.005(11) -0.001(13)
C51A 0.084(12) 0.079(13) 0.083(11) -0.030(10) -0.014(10) 0.006(11)
C56 0.077(9) 0.062(9) 0.060(7) -0.026(7) -0.027(6) 0.007(7)
C56A 0.069(10) 0.047(10) 0.061(9) -0.021(8) -0.033(7) 0.023(8)
C63 0.077(8) 0.047(7) 0.074(9) -0.023(6) -0.043(7) 0.009(6)
C63A 0.067(7) 0.048(7) 0.079(9) -0.027(6) -0.036(6) 0.002(6)
C64 0.080(9) 0.047(10) 0.079(10) -0.028(8) -0.040(8) 0.009(7)
C64A 0.070(8) 0.054(10) 0.082(11) -0.032(9) -0.033(7) 0.002(7)
C65 0.082(10) 0.047(10) 0.091(11) -0.030(8) -0.042(8) 0.010(7)
C65A 0.072(9) 0.049(10) 0.094(11) -0.032(9) -0.037(8) 0.002(7)
C66 0.063(9) 0.047(9) 0.084(10) -0.029(7) -0.059(7) 0.002(7)
C66A 0.075(9) 0.045(10) 0.092(11) -0.033(8) -0.040(8) 0.002(7)
C67 0.071(9) 0.046(7) 0.085(9) -0.021(6) -0.052(7) 0.004(6)
C67A 0.075(9) 0.047(7) 0.088(10) -0.031(7) -0.044(7) -0.002(6)
C68 0.082(10) 0.049(9) 0.093(10) -0.015(7) -0.049(8) 0.002(8)
C68A 0.078(10) 0.052(9) 0.099(12) -0.020(8) -0.043(8) -0.002(7)
C69 0.082(10) 0.054(9) 0.101(11) -0.012(8) -0.045(8) 0.002(7)
C69A 0.075(10) 0.046(8) 0.090(10) -0.018(7) -0.048(8) -0.005(7)
C70 0.088(12) 0.072(11) 0.117(12) 0.004(9) -0.038(10) 0.003(10)
C70A 0.093(12) 0.066(10) 0.107(12) -0.002(9) -0.048(9) -0.012(9)
C71 0.096(13) 0.077(13) 0.130(14) 0.007(11) -0.030(11) -0.001(10)
C71A 0.094(12) 0.074(12) 0.122(14) 0.004(11) -0.039(10) -0.011(9)
C72 0.089(12) 0.078(13) 0.120(13) 0.005(11) -0.026(10) -0.001(10)
C72A 0.088(12) 0.071(12) 0.112(13) 0.003(10) -0.040(9) -0.016(9)
C73 0.085(11) 0.058(12) 0.110(12) -0.007(10) -0.028(9) -0.001(9)
C73A 0.075(10) 0.056(11) 0.092(12) -0.013(9) -0.041(8) -0.009(8)
C74 0.081(10) 0.056(9) 0.094(10) -0.007(8) -0.039(8) 0.001(7)
C74A 0.074(9) 0.052(9) 0.089(11) -0.013(8) -0.041(8) -0.003(7)
C75 0.070(9) 0.040(8) 0.083(10) -0.021(7) -0.046(7) 0.001(7)
C75A 0.072(9) 0.043(9) 0.082(10) -0.023(8) -0.040(7) -0.002(7)
C76 0.069(9) 0.049(7) 0.075(9) -0.019(6) -0.050(7) 0.005(6)
C76A 0.071(9) 0.048(7) 0.078(10) -0.025(7) -0.039(7) -0.003(6)
Cl3 0.252(9) 0.170(7) 0.148(6) -0.085(5) 0.072(6) -0.101(7)
Cl4 0.158(7) 0.237(9) 0.153(6) -0.086(6) 0.041(5) 0.004(6)
C77 0.135(15) 0.093(13) 0.135(15) -0.048(10) 0.046(9) 0.000(11)

loop_
_atom_type_symbol
_atom_type_description
_atom_type_scat_dispersion_real
_atom_type_scat_dispersion_imag
_atom_type_scat_source
C C 0.0033 0.0016 'International Tables Vol C Tables 4.2.6.8 and 6.1.1.4'
H H 0.0000 0.0000 'International Tables Vol C Tables 4.2.6.8 and 6.1.1.4'
Cl Cl 0.1484 0.1585 'International Tables Vol C Tables 4.2.6.8 and 6.1.1.4'
N N 0.0061 0.0033 'International Tables Vol C Tables 4.2.6.8 and 6.1.1.4'
Pt Pt -1.7033 8.3905 'International Tables Vol C Tables 4.2.6.8 and 6.1.1.4'

loop_
_geom_angle_atom_site_label_1
_geom_angle_atom_site_label_2
_geom_angle_atom_site_label_3
_geom_angle
_geom_angle_site_symmetry_1
_geom_angle_site_symmetry_3
_geom_angle_publ_flag
N1 Pt1 Cl1 98.3(5) . . ?
N1 Pt1 N2 172.9(6) . . ?
N1 Pt1 C7 77.8(6) . . ?
N2 Pt1 Cl1 87.9(3) . . ?
N2 Pt1 C7 95.6(4) . . ?
C7 Pt1 Cl1 172.8(4) . . ?
C5 N1 Pt1 119.3(10) . . ?
C5 N1 C1 120.0 . . ?
C1 N1 Pt1 120.4(10) . . ?
N1 C5 C6 110.4(11) . . ?
C4 C5 N1 120.0 . . ?
C4 C5 C6 129.6(11) . . ?
C5 C4 H4 120.0 . . ?
C5 C4 C3 120.0 . . ?
C3 C4 H4 120.0 . . ?
C4 C3 H3 120.0 . . ?
C2 C3 C4 120.0 . . ?
C2 C3 H3 120.0 . . ?
C3 C2 H2 120.0 . . ?
C1 C2 C3 120.0 . . ?
C1 C2 H2 120.0 . . ?
N1 C1 H1 120.0 . . ?
C2 C1 N1 120.0 . . ?
C2 C1 H1 120.0 . . ?
C5A N1A C1A 123(3) . . ?
C20 N2 Pt1 115.1(8) . . ?
C20 N2 C24 119.9(11) . . ?
C24 N2 Pt1 124.9(8) . . ?
N1A C1A H1A 117.9 . . ?
N1A C1A C2A 124(3) . . ?
C2A C1A H1A 117.9 . . ?
C1A C2A H2A 120.3 . . ?
C1A C2A C3A 119(3) . . ?
C3A C2A H2A 120.3 . . ?
C2A C3A H3A 122.8 . . ?
C4A C3A C2A 114(3) . . ?
C4A C3A H3A 122.8 . . ?
C3A C4A H4A 119.6 . . ?
C3A C4A C5A 121(3) . . ?
C5A C4A H4A 119.6 . . ?
N1A C5A C4A 117(3) . . ?
N1A C5A C6A 121(3) . . ?
C4A C5A C6A 122(3) . . ?
C7 C6 C5 109.7(10) . . ?
C7 C6 C19 120.0 . . ?
C19 C6 C5 126.6(10) . . ?
C6 C7 Pt1 112.6(6) . . ?
C8 C7 Pt1 125.5(6) . . ?
C8 C7 C6 120.0 . . ?
C7 C8 H8 120.0 . . ?
C7 C8 C9 120.0 . . ?
C9 C8 H8 120.0 . . ?
C8 C9 H9 120.0 . . ?
C10 C9 C8 120.0 . . ?
C10 C9 H9 120.0 . . ?
C9 C10 C11 118.6(8) . . ?
C19 C10 C9 120.0 . . ?
C19 C10 C11 121.4(8) . . ?
C6 C19 C18 123.3(8) . . ?
C10 C19 C6 120.0 . . ?
C10 C19 C18 116.6(8) . . ?
C19A C6A C5A 128.0(18) . . ?
C19A C6A C7A 120.0 . . ?
C7A C6A C5A 104.7(17) . . ?
C6A C19A C18A 123.1(10) . . ?
C10A C19A C6A 120.0 . . ?
C10A C19A C18A 116.9(10) . . ?
C19A C10A C11A 121.2(9) . . ?
C9A C10A C19A 120.0 . . ?
C9A C10A C11A 118.8(9) . . ?
C10A C9A H9A 120.0 . . ?
C10A C9A C8A 120.0 . . ?
C8A C9A H9A 120.0 . . ?
C9A C8A H8A 120.0 . . ?
C7A C8A C9A 120.0 . . ?
C7A C8A H8A 120.0 . . ?
C8A C7A C6A 120.0 . . ?
C10 C11 H11 119.6 . . ?
C12 C11 C10 120.8(11) . . ?
C12 C11 H11 119.6 . . ?
C10A C11A H11A 119.3 . . ?
C12A C11A C10A 121.5(12) . . ?
C12A C11A H11A 119.3 . . ?
C13 C12 C11 121.1(8) . . ?
C13 C12 C17 120.0 . . ?
C17 C12 C11 118.8(8) . . ?
C12 C13 H13 120.0 . . ?
C14 C13 C12 120.0 . . ?
C14 C13 H13 120.0 . . ?
C13 C14 H14 120.0 . . ?
C13 C14 C15 120.0 . . ?
C15 C14 H14 120.0 . . ?
C14 C15 H15 120.0 . . ?
C14 C15 C16 120.0 . . ?
C16 C15 H15 120.0 . . ?
C15 C16 H16 120.0 . . ?
C17 C16 C15 120.0 . . ?
C17 C16 H16 120.0 . . ?
C12 C17 C18 119.3(8) . . ?
C16 C17 C12 120.0 . . ?
C16 C17 C18 120.7(8) . . ?
C17A C12A C11A 118.5(10) . . ?
C17A C12A C13A 120.0 . . ?
C13A C12A C11A 121.4(10) . . ?
C12A C17A C18A 119.2(10) . . ?
C16A C17A C12A 120.0 . . ?
C16A C17A C18A 120.7(9) . . ?
C17A C16A H16A 120.0 . . ?
C15A C16A C17A 120.0 . . ?
C15A C16A H16A 120.0 . . ?
C16A C15A H15A 120.0 . . ?
C16A C15A C14A 120.0 . . ?
C14A C15A H15A 120.0 . . ?
C15A C14A H14A 120.0 . . ?
C13A C14A C15A 120.0 . . ?
C13A C14A H14A 120.0 . . ?
C12A C13A H13A 120.0 . . ?
C14A C13A C12A 120.0 . . ?
C14A C13A H13A 120.0 . . ?
C19 C18 C17 122.3(11) . . ?
C19 C18 H18 118.8 . . ?
C17 C18 H18 118.8 . . ?
C19A C18A C17A 122.4(12) . . ?
C19A C18A H18A 118.8 . . ?
C17A C18A H18A 118.8 . . ?
N2 C20 H20 118.9 . . ?
N2 C20 C21 122.2(13) . . ?
C21 C20 H20 118.9 . . ?
C20 C21 H21 120.9 . . ?
C22 C21 C20 118.3(14) . . ?
C22 C21 H21 120.9 . . ?
C21 C22 H22 119.3 . . ?
C21 C22 C23 121.4(14) . . ?
C23 C22 H22 119.3 . . ?
C22 C23 H23 120.5 . . ?
C22 C23 C24 118.9(14) . . ?
C24 C23 H23 120.5 . . ?
N2 C24 C23 119.3(13) . . ?
N2 C24 C25 116.6(12) . . ?
N2 C24 C25A 122.8(15) . . ?
C23 C24 C25 123.6(13) . . ?
C23 C24 C25A 115.6(15) . . ?
C38 C25 C24 131.5(9) . . ?
C38 C25 C26 120.0 . . ?
C26 C25 C24 108.5(9) . . ?
C25 C38 C29 120.0 . . ?
C25 C38 C37 122.8(9) . . ?
C29 C38 C37 117.2(9) . . ?
C38 C29 C30 119.3(9) . . ?
C28 C29 C38 120.0 . . ?
C28 C29 C30 120.7(9) . . ?
C29 C28 H28 120.0 . . ?
C29 C28 C27 120.0 . . ?
C27 C28 H28 120.0 . . ?
C28 C27 H27 120.0 . . ?
C26 C27 C28 120.0 . . ?
C26 C27 H27 120.0 . . ?
C25 C26 H26 120.0 . . ?
C27 C26 C25 120.0 . . ?
C27 C26 H26 120.0 . . ?
C26A C25A C24 109.5(12) . . ?
C26A C25A C38A 120.0 . . ?
C38A C25A C24 129.6(12) . . ?
C25A C26A H26A 120.0 . . ?
C27A C26A C25A 120.0 . . ?
C27A C26A H26A 120.0 . . ?
C26A C27A H27A 120.0 . . ?
C26A C27A C28A 120.0 . . ?
C28A C27A H27A 120.0 . . ?
C27A C28A H28A 120.0 . . ?
C29A C28A C27A 120.0 . . ?
C29A C28A H28A 120.0 . . ?
C28A C29A C30A 119.5(10) . . ?
C38A C29A C28A 120.0 . . ?
C38A C29A C30A 120.5(10) . . ?
C25A C38A C37A 122.2(10) . . ?
C29A C38A C25A 120.0 . . ?
C29A C38A C37A 117.8(10) . . ?
C29 C30 H30 118.1 . . ?
C31 C30 C29 123.7(11) . . ?
C31 C30 H30 118.1 . . ?
C29A C30A H30A 119.5 . . ?
C29A C30A C31A 121.0(12) . . ?
C31A C30A H30A 119.5 . . ?
C36 C31 C30 117.5(9) . . ?
C36 C31 C32 120.0 . . ?
C32 C31 C30 122.5(9) . . ?
C31 C36 C37 118.9(9) . . ?
C35 C36 C31 120.0 . . ?
C35 C36 C37 121.1(9) . . ?
C36 C35 H35 120.0 . . ?
C36 C35 C34 120.0 . . ?
C34 C35 H35 120.0 . . ?
C35 C34 H34 120.0 . . ?
C33 C34 C35 120.0 . . ?
C33 C34 H34 120.0 . . ?
C34 C33 H33 120.0 . . ?
C32 C33 C34 120.0 . . ?
C32 C33 H33 120.0 . . ?
C31 C32 H32 120.0 . . ?
C33 C32 C31 120.0 . . ?
C33 C32 H32 120.0 . . ?
C32A C31A C30A 120.2(10) . . ?
C32A C31A C36A 120.0 . . ?
C36A C31A C30A 118.9(10) . . ?
C31A C32A H32A 120.0 . . ?
C31A C32A C33A 120.0 . . ?
C33A C32A H32A 120.0 . . ?
C32A C33A H33A 120.0 . . ?
C34A C33A C32A 120.0 . . ?
C34A C33A H33A 120.0 . . ?
C33A C34A H34A 120.0 . . ?
C33A C34A C35A 120.0 . . ?
C35A C34A H34A 120.0 . . ?
C34A C35A H35A 120.0 . . ?
C36A C35A C34A 120.0 . . ?
C36A C35A H35A 120.0 . . ?
C31A C36A C37A 119.1(10) . . ?
C35A C36A C31A 120.0 . . ?
C35A C36A C37A 120.7(10) . . ?
C38 C37 C36 123.3(11) . . ?
C38 C37 H37 118.3 . . ?
C36 C37 H37 118.3 . . ?
C38A C37A C36A 122.2(12) . . ?
C38A C37A H37A 118.9 . . ?
C36A C37A H37A 118.9 . . ?
N3 Pt2 Cl2 97.2(5) . . ?
N4 Pt2 Cl2 89.1(4) . . ?
N4 Pt2 N3 173.6(6) . . ?
N4 Pt2 C45 94.2(5) . . ?
C45 Pt2 Cl2 176.7(5) . . ?
C45 Pt2 N3 79.5(6) . . ?
N3A Pt2A Cl2A 95.4(10) . . ?
N3A Pt2A N4 177.3(11) . . ?
N4 Pt2A Cl2A 85.3(5) . . ?
C45A Pt2A Cl2A 173.3(13) . . ?
C45A Pt2A N3A 81.4(12) . . ?
C45A Pt2A N4 97.6(9) . . ?
C39 N3 Pt2 123.0(8) . . ?
C39 N3 C43 120.0 . . ?
C43 N3 Pt2 115.7(8) . . ?
N3 C39 H39 120.0 . . ?
N3 C39 C40 120.0 . . ?
C40 C39 H39 120.0 . . ?
C39 C40 H40 120.0 . . ?
C41 C40 C39 120.0 . . ?
C41 C40 H40 120.0 . . ?
C40 C41 H41 120.0 . . ?
C40 C41 C42 120.0 . . ?
C42 C41 H41 120.0 . . ?
C41 C42 H42 120.0 . . ?
C43 C42 C41 120.0 . . ?
C43 C42 H42 120.0 . . ?
N3 C43 C44 112.0(11) . . ?
C42 C43 N3 120.0 . . ?
C42 C43 C44 127.6(11) . . ?
C39A N3A Pt2A 120.8(16) . . ?
C39A N3A C43A 120.0 . . ?
C43A N3A Pt2A 114.5(15) . . ?
N3A C39A H39A 120.0 . . ?
C40A C39A N3A 120.0 . . ?
C40A C39A H39A 120.0 . . ?
C39A C40A H40A 120.0 . . ?
C39A C40A C41A 120.0 . . ?
C41A C40A H40A 120.0 . . ?
C40A C41A H41A 120.0 . . ?
C42A C41A C40A 120.0 . . ?
C42A C41A H41A 120.0 . . ?
C41A C42A H42A 120.0 . . ?
C43A C42A C41A 120.0 . . ?
C43A C42A H42A 120.0 . . ?
N3A C43A C44A 111(2) . . ?
C42A C43A N3A 120.0 . . ?
C42A C43A C44A 129(2) . . ?
C58 N4 Pt2 115.4(4) . . ?
C58 N4 Pt2A 116.3(5) . . ?
C58 N4 C62 120.0 . . ?
C62 N4 Pt2 124.3(4) . . ?
C62 N4 Pt2A 123.5(5) . . ?
N4 C58 H58 120.0 . . ?
N4 C58 C59 120.0 . . ?
C59 C58 H58 120.0 . . ?
C58 C59 H59 120.0 . . ?
C58 C59 C60 120.0 . . ?
C60 C59 H59 120.0 . . ?
C59 C60 H60 120.0 . . ?
C61 C60 C59 120.0 . . ?
C61 C60 H60 120.0 . . ?
C60 C61 H61 120.0 . . ?
C62 C61 C60 120.0 . . ?
C62 C61 H61 120.0 . . ?
N4 C62 C63 115.5(11) . . ?
C61 C62 N4 120.0 . . ?
C61 C62 C63 124.1(10) . . ?
C63A C62 N4 118.9(16) . . ?
C63A C62 C61 120.5(16) . . ?
C57 C44 C43 126.1(11) . . ?
C57 C44 C45 120.0 . . ?
C45 C44 C43 113.4(11) . . ?
C44 C57 C56 127.0(12) . . ?
C48 C57 C44 120.0 . . ?
C48 C57 C56 113.0(12) . . ?
C57 C48 C47 120.0 . . ?
C57 C48 C49 122.7(11) . . ?
C47 C48 C49 117.3(11) . . ?
C48 C47 H47 120.0 . . ?
C46 C47 C48 120.0 . . ?
C46 C47 H47 120.0 . . ?
C47 C46 H46 120.0 . . ?
C47 C46 C45 120.0 . . ?
C45 C46 H46 120.0 . . ?
C44 C45 Pt2 116.2(8) . . ?
C46 C45 Pt2 123.8(8) . . ?
C46 C45 C44 120.0 . . ?
C44A C45A Pt2A 115.9(15) . . ?
C44A C45A C46A 120.0 . . ?
C46A C45A Pt2A 123.5(15) . . ?
C45A C44A C43A 112(2) . . ?
C45A C44A C57A 120.0 . . ?
C57A C44A C43A 128(2) . . ?
C44A C57A C48A 120.0 . . ?
C44A C57A C56A 129(2) . . ?
C48A C57A C56A 111(2) . . ?
C57A C48A C49A 122(2) . . ?
C47A C48A C57A 120.0 . . ?
C47A C48A C49A 118(2) . . ?
C48A C47A H47A 120.0 . . ?
C48A C47A C46A 120.0 . . ?
C46A C47A H47A 120.0 . . ?
C45A C46A H46A 120.0 . . ?
C47A C46A C45A 120.0 . . ?
C47A C46A H46A 120.0 . . ?
C48 C49 H49 118.3 . . ?
C50 C49 C48 123.3(14) . . ?
C50 C49 H49 118.3 . . ?
C48A C49A H49A 119.0 . . ?
C50A C49A C48A 122(4) . . ?
C50A C49A H49A 119.0 . . ?
C55 C50 C49 114.9(12) . . ?
C55 C50 C51 120.0 . . ?
C51 C50 C49 125.0(12) . . ?
C50 C55 C56 120.6(12) . . ?
C54 C55 C50 120.0 . . ?
C54 C55 C56 119.3(12) . . ?
C55 C54 H54 120.0 . . ?
C55 C54 C53 120.0 . . ?
C53 C54 H54 120.0 . . ?
C54 C53 H53 120.0 . . ?
C52 C53 C54 120.0 . . ?
C52 C53 H53 120.0 . . ?
C53 C52 H52 120.0 . . ?
C53 C52 C51 120.0 . . ?
C51 C52 H52 120.0 . . ?
C50 C51 H51 120.0 . . ?
C52 C51 C50 120.0 . . ?
C52 C51 H51 120.0 . . ?
C49A C50A C55A 118(3) . . ?
C49A C50A C51A 122(3) . . ?
C55A C50A C51A 120.0 . . ?
C50A C55A C54A 120.0 . . ?
C56A C55A C50A 123(3) . . ?
C56A C55A C54A 117(3) . . ?
C55A C54A H54A 120.0 . . ?
C53A C54A C55A 120.0 . . ?
C53A C54A H54A 120.0 . . ?
C54A C53A H53A 120.0 . . ?
C54A C53A C52A 120.0 . . ?
C52A C53A H53A 120.0 . . ?
C53A C52A H52A 120.0 . . ?
C51A C52A C53A 120.0 . . ?
C51A C52A H52A 120.0 . . ?
C50A C51A H51A 120.0 . . ?
C52A C51A C50A 120.0 . . ?
C52A C51A H51A 120.0 . . ?
C57 C56 C55 124.7(15) . . ?
C57 C56 H56 117.7 . . ?
C55 C56 H56 117.7 . . ?
C57A C56A H56A 117.6 . . ?
C55A C56A C57A 125(3) . . ?
C55A C56A H56A 117.6 . . ?
C64 C63 C62 118.6(13) . . ?
C64 C63 C76 120.1(13) . . ?
C76 C63 C62 121.0(14) . . ?
C62 C63A C76A 115(3) . . ?
C64A C63A C62 125(3) . . ?
C64A C63A C76A 120(3) . . ?
C63 C64 H64 119.7 . . ?
C63 C64 C65 120.5(14) . . ?
C65 C64 H64 119.7 . . ?
C63A C64A H64A 121.1 . . ?
C63A C64A C65A 118(3) . . ?
C65A C64A H64A 121.1 . . ?
C64 C65 H65 120.1 . . ?
C66 C65 C64 119.9(13) . . ?
C66 C65 H65 120.1 . . ?
C64A C65A H65A 117.9 . . ?
C66A C65A C64A 124(3) . . ?
C66A C65A H65A 117.9 . . ?
C65 C66 H66 120.0 . . ?
C65 C66 C67 120.0(13) . . ?
C67 C66 H66 120.0 . . ?
C65A C66A H66A 120.1 . . ?
C65A C66A C67A 120(3) . . ?
C67A C66A H66A 120.1 . . ?
C66 C67 C76 119.6(11) . . ?
C68 C67 C66 120.3(12) . . ?
C68 C67 C76 120.0(11) . . ?
C66A C67A C76A 120(3) . . ?
C68A C67A C66A 124(3) . . ?
C68A C67A C76A 116(3) . . ?
C67 C68 H68 119.9 . . ?
C69 C68 C67 120.2(12) . . ?
C69 C68 H68 119.9 . . ?
C67A C68A H68A 116.9 . . ?
C67A C68A C69A 126(3) . . ?
C69A C68A H68A 116.9 . . ?
C68 C69 C70 120.2(12) . . ?
C68 C69 C74 120.1(11) . . ?
C70 C69 C74 119.5(11) . . ?
C68A C69A C70A 125(3) . . ?
C68A C69A C74A 118(3) . . ?
C74A C69A C70A 117(4) . . ?
C69 C70 H70 119.8 . . ?
C71 C70 C69 120.4(14) . . ?
C71 C70 H70 119.8 . . ?
C69A C70A H70A 120.9 . . ?
C71A C70A C69A 118(4) . . ?
C71A C70A H70A 120.9 . . ?
C70 C71 H71 120.2 . . ?
C70 C71 C72 119.5(14) . . ?
C72 C71 H71 120.2 . . ?
C70A C71A H71A 117.3 . . ?
C70A C71A C72A 125(4) . . ?
C72A C71A H71A 117.3 . . ?
C71 C72 H72 119.8 . . ?
C73 C72 C71 120.4(14) . . ?
C73 C72 H72 119.8 . . ?
C71A C72A H72A 120.9 . . ?
C71A C72A C73A 118(4) . . ?
C73A C72A H72A 120.9 . . ?
C72 C73 H73 119.8 . . ?
C72 C73 C74 120.5(13) . . ?
C74 C73 H73 119.8 . . ?
C72A C73A H73A 120.1 . . ?
C72A C73A C74A 120(4) . . ?
C74A C73A H73A 120.1 . . ?
C73 C74 C69 118.9(11) . . ?
C75 C74 C69 119.4(12) . . ?
C75 C74 C73 121.6(12) . . ?
C73A C74A C69A 121(3) . . ?
C73A C74A C75A 126(3) . . ?
C75A C74A C69A 112(3) . . ?
C74 C75 H75 119.6 . . ?
C74 C75 C76 120.7(12) . . ?
C76 C75 H75 119.6 . . ?
C74A C75A H75A 114.0 . . ?
C76A C75A C74A 132(3) . . ?
C76A C75A H75A 114.0 . . ?
C63 C76 C67 119.3(11) . . ?
C75 C76 C63 121.2(12) . . ?
C75 C76 C67 119.4(11) . . ?
C63A C76A C67A 118(3) . . ?
C75A C76A C63A 127(3) . . ?
C75A C76A C67A 115(3) . . ?
Cl3 C77 H77A 109.1 . . ?
Cl3 C77 H77B 109.1 . . ?
Cl4 C77 Cl3 112.3(12) . . ?
Cl4 C77 H77A 109.1 . . ?
Cl4 C77 H77B 109.1 . . ?
H77A C77 H77B 107.9 . . ?

loop_
_geom_bond_atom_site_label_1
_geom_bond_atom_site_label_2
_geom_bond_distance
_geom_bond_site_symmetry_2
_geom_bond_publ_flag
Pt1 Cl1 2.403(3) . ?
Pt1 N1 1.987(12) . ?
Pt1 N2 2.039(9) . ?
Pt1 C7 2.086(9) . ?
N1 C5 1.3900 . ?
N1 C1 1.3900 . ?
C5 C4 1.3900 . ?
C5 C6 1.532(16) . ?
C4 H4 0.9500 . ?
C4 C3 1.3900 . ?
C3 H3 0.9500 . ?
C3 C2 1.3900 . ?
C2 H2 0.9500 . ?
C2 C1 1.3900 . ?
C1 H1 0.9500 . ?
N1A C1A 1.30(4) . ?
N1A C5A 1.22(4) . ?
N2 C20 1.335(16) . ?
N2 C24 1.353(16) . ?
C1A H1A 0.9500 . ?
C1A C2A 1.34(5) . ?
C2A H2A 0.9500 . ?
C2A C3A 1.40(5) . ?
C3A H3A 0.9500 . ?
C3A C4A 1.37(4) . ?
C4A H4A 0.9500 . ?
C4A C5A 1.50(5) . ?
C5A C6A 1.58(4) . ?
C6 C7 1.3900 . ?
C6 C19 1.3900 . ?
C7 C8 1.3900 . ?
C8 H8 0.9500 . ?
C8 C9 1.3900 . ?
C9 H9 0.9500 . ?
C9 C10 1.3900 . ?
C10 C19 1.3900 . ?
C10 C11 1.411(9) . ?
C19 C18 1.410(10) . ?
C6A C19A 1.3900 . ?
C6A C7A 1.3900 . ?
C19A C10A 1.3900 . ?
C19A C18A 1.405(10) . ?
C10A C9A 1.3900 . ?
C10A C11A 1.398(10) . ?
C9A H9A 0.9500 . ?
C9A C8A 1.3900 . ?
C8A H8A 0.9500 . ?
C8A C7A 1.3900 . ?
C11 H11 0.9500 . ?
C11 C12 1.399(10) . ?
C11A H11A 0.9500 . ?
C11A C12A 1.396(10) . ?
C12 C13 1.3900 . ?
C12 C17 1.3900 . ?
C13 H13 0.9500 . ?
C13 C14 1.3900 . ?
C14 H14 0.9500 . ?
C14 C15 1.3900 . ?
C15 H15 0.9500 . ?
C15 C16 1.3900 . ?
C16 H16 0.9500 . ?
C16 C17 1.3900 . ?
C17 C18 1.413(9) . ?
C12A C17A 1.3900 . ?
C12A C13A 1.3900 . ?
C17A C16A 1.3900 . ?
C17A C18A 1.412(10) . ?
C16A H16A 0.9500 . ?
C16A C15A 1.3900 . ?
C15A H15A 0.9500 . ?
C15A C14A 1.3900 . ?
C14A H14A 0.9500 . ?
C14A C13A 1.3900 . ?
C13A H13A 0.9500 . ?
C18 H18 0.9500 . ?
C18A H18A 0.9500 . ?
C20 H20 0.9500 . ?
C20 C21 1.390(18) . ?
C21 H21 0.9500 . ?
C21 C22 1.32(2) . ?
C22 H22 0.9500 . ?
C22 C23 1.38(2) . ?
C23 H23 0.9500 . ?
C23 C24 1.396(19) . ?
C24 C25 1.565(17) . ?
C24 C25A 1.48(2) . ?
C25 C38 1.3900 . ?
C25 C26 1.3900 . ?
C38 C29 1.3900 . ?
C38 C37 1.413(10) . ?
C29 C28 1.3900 . ?
C29 C30 1.409(10) . ?
C28 H28 0.9500 . ?
C28 C27 1.3900 . ?
C27 H27 0.9500 . ?
C27 C26 1.3900 . ?
C26 H26 0.9500 . ?
C25A C26A 1.3900 . ?
C25A C38A 1.3900 . ?
C26A H26A 0.9500 . ?
C26A C27A 1.3900 . ?
C27A H27A 0.9500 . ?
C27A C28A 1.3900 . ?
C28A H28A 0.9500 . ?
C28A C29A 1.3900 . ?
C29A C38A 1.3900 . ?
C29A C30A 1.398(10) . ?
C38A C37A 1.397(10) . ?
C30 H30 0.9500 . ?
C30 C31 1.406(10) . ?
C30A H30A 0.9500 . ?
C30A C31A 1.398(10) . ?
C31 C36 1.3900 . ?
C31 C32 1.3900 . ?
C36 C35 1.3900 . ?
C36 C37 1.422(10) . ?
C35 H35 0.9500 . ?
C35 C34 1.3900 . ?
C34 H34 0.9500 . ?
C34 C33 1.3900 . ?
C33 H33 0.9500 . ?
C33 C32 1.3900 . ?
C32 H32 0.9500 . ?
C31A C32A 1.3900 . ?
C31A C36A 1.3900 . ?
C32A H32A 0.9500 . ?
C32A C33A 1.3900 . ?
C33A H33A 0.9500 . ?
C33A C34A 1.3900 . ?
C34A H34A 0.9500 . ?
C34A C35A 1.3900 . ?
C35A H35A 0.9500 . ?
C35A C36A 1.3900 . ?
C36A C37A 1.404(10) . ?
C37 H37 0.9500 . ?
C37A H37A 0.9500 . ?
Pt2 Cl2 2.414(8) . ?
Pt2 N3 1.993(10) . ?
Pt2 N4 1.961(7) . ?
Pt2 C45 1.979(10) . ?
Pt2A Cl2A 2.394(14) . ?
Pt2A N3A 1.997(15) . ?
Pt2A N4 2.106(11) . ?
Pt2A C45A 1.977(15) . ?
N3 C39 1.3900 . ?
N3 C43 1.3900 . ?
C39 H39 0.9500 . ?
C39 C40 1.3900 . ?
C40 H40 0.9500 . ?
C40 C41 1.3900 . ?
C41 H41 0.9500 . ?
C41 C42 1.3900 . ?
C42 H42 0.9500 . ?
C42 C43 1.3900 . ?
C43 C44 1.432(15) . ?
N3A C39A 1.3900 . ?
N3A C43A 1.3900 . ?
C39A H39A 0.9500 . ?
C39A C40A 1.3900 . ?
C40A H40A 0.9500 . ?
C40A C41A 1.3900 . ?
C41A H41A 0.9500 . ?
C41A C42A 1.3900 . ?
C42A H42A 0.9500 . ?
C42A C43A 1.3900 . ?
C43A C44A 1.51(3) . ?
N4 C58 1.3900 . ?
N4 C62 1.3900 . ?
C58 H58 0.9500 . ?
C58 C59 1.3900 . ?
C59 H59 0.9500 . ?
C59 C60 1.3900 . ?
C60 H60 0.9500 . ?
C60 C61 1.3900 . ?
C61 H61 0.9500 . ?
C61 C62 1.3900 . ?
C62 C63 1.55(2) . ?
C62 C63A 1.38(3) . ?
C44 C57 1.3900 . ?
C44 C45 1.3900 . ?
C57 C48 1.3900 . ?
C57 C56 1.415(9) . ?
C48 C47 1.3900 . ?
C48 C49 1.412(9) . ?
C47 H47 0.9500 . ?
C47 C46 1.3900 . ?
C46 H46 0.9500 . ?
C46 C45 1.3900 . ?
C45A C44A 1.3900 . ?
C45A C46A 1.3900 . ?
C44A C57A 1.3900 . ?
C57A C48A 1.3900 . ?
C57A C56A 1.58(4) . ?
C48A C47A 1.3900 . ?
C48A C49A 1.45(5) . ?
C47A H47A 0.9500 . ?
C47A C46A 1.3900 . ?
C46A H46A 0.9500 . ?
C49 H49 0.9500 . ?
C49 C50 1.406(9) . ?
C49A H49A 0.9500 . ?
C49A C50A 1.38(4) . ?
C50 C55 1.3900 . ?
C50 C51 1.3900 . ?
C55 C54 1.3900 . ?
C55 C56 1.416(9) . ?
C54 H54 0.9500 . ?
C54 C53 1.3900 . ?
C53 H53 0.9500 . ?
C53 C52 1.3900 . ?
C52 H52 0.9500 . ?
C52 C51 1.3900 . ?
C51 H51 0.9500 . ?
C50A C55A 1.3900 . ?
C50A C51A 1.3900 . ?
C55A C54A 1.3900 . ?
C55A C56A 1.25(5) . ?
C54A H54A 0.9500 . ?
C54A C53A 1.3900 . ?
C53A H53A 0.9500 . ?
C53A C52A 1.3900 . ?
C52A H52A 0.9500 . ?
C52A C51A 1.3900 . ?
C51A H51A 0.9500 . ?
C56 H56 0.9500 . ?
C56A H56A 0.9500 . ?
C63 C64 1.394(11) . ?
C63 C76 1.416(11) . ?
C63A C64A 1.36(4) . ?
C63A C76A 1.41(5) . ?
C64 H64 0.9500 . ?
C64 C65 1.418(11) . ?
C64A H64A 0.9500 . ?
C64A C65A 1.47(4) . ?
C65 H65 0.9500 . ?
C65 C66 1.391(11) . ?
C65A H65A 0.9500 . ?
C65A C66A 1.31(5) . ?
C66 H66 0.9500 . ?
C66 C67 1.419(11) . ?
C66A H66A 0.9500 . ?
C66A C67A 1.36(5) . ?
C67 C68 1.408(7) . ?
C67 C76 1.425(11) . ?
C67A C68A 1.33(5) . ?
C67A C76A 1.50(4) . ?
C68 H68 0.9500 . ?
C68 C69 1.408(7) . ?
C68A H68A 0.9500 . ?
C68A C69A 1.41(5) . ?
C69 C70 1.420(11) . ?
C69 C74 1.423(11) . ?
C69A C70A 1.45(5) . ?
C69A C74A 1.44(5) . ?
C70 H70 0.9500 . ?
C70 C71 1.394(12) . ?
C70A H70A 0.9500 . ?
C70A C71A 1.36(6) . ?
C71 H71 0.9500 . ?
C71 C72 1.417(11) . ?
C71A H71A 0.9500 . ?
C71A C72A 1.37(6) . ?
C72 H72 0.9500 . ?
C72 C73 1.395(11) . ?
C72A H72A 0.9500 . ?
C72A C73A 1.39(5) . ?
C73 H73 0.9500 . ?
C73 C74 1.422(11) . ?
C73A H73A 0.9500 . ?
C73A C74A 1.40(5) . ?
C74 C75 1.409(7) . ?
C74A C75A 1.41(5) . ?
C75 H75 0.9500 . ?
C75 C76 1.410(7) . ?
C75A H75A 0.9500 . ?
C75A C76A 1.29(5) . ?
Cl3 C77 1.76(3) . ?
Cl4 C77 1.76(3) . ?
C77 H77A 0.9900 . ?
C77 H77B 0.9900 . ?

loop_
_geom_torsion_atom_site_label_1
_geom_torsion_atom_site_label_2
_geom_torsion_atom_site_label_3
_geom_torsion_atom_site_label_4
_geom_torsion
_geom_torsion_site_symmetry_1
_geom_torsion_site_symmetry_2
_geom_torsion_site_symmetry_3
_geom_torsion_site_symmetry_4
_geom_torsion_publ_flag
Pt1 N1 C5 C4 -174.2(18) . . . . ?
Pt1 N1 C5 C6 6.3(14) . . . . ?
Pt1 N1 C1 C2 174.1(18) . . . . ?
Pt1 N2 C20 C21 -179.2(11) . . . . ?
Pt1 N2 C24 C23 178.7(11) . . . . ?
Pt1 N2 C24 C25 6.7(17) . . . . ?
Pt1 C7 C8 C9 163.0(10) . . . . ?
N1 C5 C4 C3 0.0 . . . . ?
N1 C5 C6 C7 -27.1(13) . . . . ?
N1 C5 C6 C19 174.9(10) . . . . ?
C5 N1 C1 C2 0.0 . . . . ?
C5 C4 C3 C2 0.0 . . . . ?
C5 C6 C7 Pt1 35.2(11) . . . . ?
C5 C6 C7 C8 -159.7(16) . . . . ?
C5 C6 C19 C10 156.0(19) . . . . ?
C5 C6 C19 C18 -20(2) . . . . ?
C4 C5 C6 C7 153.6(15) . . . . ?
C4 C5 C6 C19 -4(3) . . . . ?
C4 C3 C2 C1 0.0 . . . . ?
C3 C2 C1 N1 0.0 . . . . ?
C1 N1 C5 C4 0.0 . . . . ?
C1 N1 C5 C6 -179.4(18) . . . . ?
N1A C1A C2A C3A 7(8) . . . . ?
N1A C5A C6A C19A 168(4) . . . . ?
N1A C5A C6A C7A 19(5) . . . . ?
N2 C20 C21 C22 3(2) . . . . ?
N2 C24 C25 C38 68.0(17) . . . . ?
N2 C24 C25 C26 -111.8(11) . . . . ?
N2 C24 C25A C26A 84.3(16) . . . . ?
N2 C24 C25A C38A -106.9(18) . . . . ?
C1A N1A C5A C4A -8(7) . . . . ?
C1A N1A C5A C6A 172(5) . . . . ?
C1A C2A C3A C4A -5(6) . . . . ?
C2A C3A C4A C5A -4(6) . . . . ?
C3A C4A C5A N1A 10(6) . . . . ?
C3A C4A C5A C6A -170(3) . . . . ?
C4A C5A C6A C19A -12(5) . . . . ?
C4A C5A C6A C7A -161(3) . . . . ?
C5A N1A C1A C2A 0(8) . . . . ?
C5A C6A C19A C10A -145(3) . . . . ?
C5A C6A C19A C18A 34(3) . . . . ?
C5A C6A C7A C8A 152(2) . . . . ?
C6 C5 C4 C3 179(2) . . . . ?
C6 C7 C8 C9 0.0 . . . . ?
C6 C19 C18 C17 -174.8(15) . . . . ?
C7 C6 C19 C10 0.0 . . . . ?
C7 C6 C19 C18 -176.2(15) . . . . ?
C7 C8 C9 C10 0.0 . . . . ?
C8 C9 C10 C19 0.0 . . . . ?
C8 C9 C10 C11 178.0(13) . . . . ?
C9 C10 C19 C6 0.0 . . . . ?
C9 C10 C19 C18 176.5(14) . . . . ?
C9 C10 C11 C12 176.9(14) . . . . ?
C10 C19 C18 C17 9(3) . . . . ?
C10 C11 C12 C13 -173.2(13) . . . . ?
C10 C11 C12 C17 4(3) . . . . ?
C19 C6 C7 Pt1 -165.1(9) . . . . ?
C19 C6 C7 C8 0.0 . . . . ?
C19 C10 C11 C12 -5(2) . . . . ?
C6A C19A C10A C9A 0.0 . . . . ?
C6A C19A C10A C11A 179.2(19) . . . . ?
C6A C19A C18A C17A 177(2) . . . . ?
C19A C6A C7A C8A 0.0 . . . . ?
C19A C10A C9A C8A 0.0 . . . . ?
C19A C10A C11A C12A 1(4) . . . . ?
C10A C19A C18A C17A -3(4) . . . . ?
C10A C9A C8A C7A 0.0 . . . . ?
C10A C11A C12A C17A 3(4) . . . . ?
C10A C11A C12A C13A -179(2) . . . . ?
C9A C10A C11A C12A 180(2) . . . . ?
C9A C8A C7A C6A 0.0 . . . . ?
C7A C6A C19A C10A 0.0 . . . . ?
C7A C6A C19A C18A 180(2) . . . . ?
C11 C10 C19 C6 -177.9(13) . . . . ?
C11 C10 C19 C18 -1.4(19) . . . . ?
C11 C12 C13 C14 177.7(18) . . . . ?
C11 C12 C17 C16 -177.7(17) . . . . ?
C11 C12 C17 C18 3(2) . . . . ?
C11A C10A C9A C8A -179.2(18) . . . . ?
C11A C12A C17A C16A 178(3) . . . . ?
C11A C12A C17A C18A -6(3) . . . . ?
C11A C12A C13A C14A -178(3) . . . . ?
C12 C13 C14 C15 0.0 . . . . ?
C12 C17 C18 C19 -10(3) . . . . ?
C13 C12 C17 C16 0.0 . . . . ?
C13 C12 C17 C18 -179.6(18) . . . . ?
C13 C14 C15 C16 0.0 . . . . ?
C14 C15 C16 C17 0.0 . . . . ?
C15 C16 C17 C12 0.0 . . . . ?
C15 C16 C17 C18 179.6(18) . . . . ?
C16 C17 C18 C19 170.8(16) . . . . ?
C17 C12 C13 C14 0.0 . . . . ?
C12A C17A C16A C15A 0.0 . . . . ?
C12A C17A C18A C19A 7(4) . . . . ?
C17A C12A C13A C14A 0.0 . . . . ?
C17A C16A C15A C14A 0.0 . . . . ?
C16A C17A C18A C19A -178(2) . . . . ?
C16A C15A C14A C13A 0.0 . . . . ?
C15A C14A C13A C12A 0.0 . . . . ?
C13A C12A C17A C16A 0.0 . . . . ?
C13A C12A C17A C18A 176(3) . . . . ?
C18A C19A C10A C9A -179.7(19) . . . . ?
C18A C19A C10A C11A 0(3) . . . . ?
C18A C17A C16A C15A -176(3) . . . . ?
C20 N2 C24 C23 2(2) . . . . ?
C20 N2 C24 C25 -170.1(12) . . . . ?
C20 N2 C24 C25A 163.9(14) . . . . ?
C20 C21 C22 C23 -3(2) . . . . ?
C21 C22 C23 C24 3(3) . . . . ?
C22 C23 C24 N2 -2(2) . . . . ?
C22 C23 C24 C25 169.0(14) . . . . ?
C22 C23 C24 C25A -165.7(16) . . . . ?
C23 C24 C25 C38 -103.6(17) . . . . ?
C23 C24 C25 C26 76.6(16) . . . . ?
C23 C24 C25A C26A -113.0(14) . . . . ?
C23 C24 C25A C38A 56(2) . . . . ?
C24 N2 C20 C21 -2.0(19) . . . . ?
C24 C25 C38 C29 -179.8(17) . . . . ?
C24 C25 C38 C37 -0.1(16) . . . . ?
C24 C25 C26 C27 179.8(13) . . . . ?
C24 C25A C26A C27A 170(2) . . . . ?
C24 C25A C38A C29A -168(2) . . . . ?
C24 C25A C38A C37A 9(2) . . . . ?
C25 C38 C29 C28 0.0 . . . . ?
C25 C38 C29 C30 178.5(16) . . . . ?
C25 C38 C37 C36 -179.6(14) . . . . ?
C38 C25 C26 C27 0.0 . . . . ?
C38 C29 C28 C27 0.0 . . . . ?
C38 C29 C30 C31 2(3) . . . . ?
C29 C38 C37 C36 0(3) . . . . ?
C29 C28 C27 C26 0.0 . . . . ?
C29 C30 C31 C36 -1(3) . . . . ?
C29 C30 C31 C32 176.5(18) . . . . ?
C28 C29 C30 C31 -179.8(18) . . . . ?
C28 C27 C26 C25 0.0 . . . . ?
C26 C25 C38 C29 0.0 . . . . ?
C26 C25 C38 C37 179.7(14) . . . . ?
C25A C26A C27A C28A 0.0 . . . . ?
C25A C38A C37A C36A -179.7(18) . . . . ?
C26A C25A C38A C29A 0.0 . . . . ?
C26A C25A C38A C37A 177.0(17) . . . . ?
C26A C27A C28A C29A 0.0 . . . . ?
C27A C28A C29A C38A 0.0 . . . . ?
C27A C28A C29A C30A 179.8(18) . . . . ?
C28A C29A C38A C25A 0.0 . . . . ?
C28A C29A C38A C37A -177.1(16) . . . . ?
C28A C29A C30A C31A 175(2) . . . . ?
C29A C38A C37A C36A -3(3) . . . . ?
C29A C30A C31A C32A 176(2) . . . . ?
C29A C30A C31A C36A 6(4) . . . . ?
C38A C25A C26A C27A 0.0 . . . . ?
C38A C29A C30A C31A -5(4) . . . . ?
C30 C29 C28 C27 -178.5(16) . . . . ?
C30 C31 C36 C35 177.5(18) . . . . ?
C30 C31 C36 C37 0(2) . . . . ?
C30 C31 C32 C33 -177.4(19) . . . . ?
C30A C29A C38A C25A -179.8(18) . . . . ?
C30A C29A C38A C37A 3(2) . . . . ?
C30A C31A C32A C33A -169(3) . . . . ?
C30A C31A C36A C35A 169(3) . . . . ?
C30A C31A C36A C37A -6(3) . . . . ?
C31 C36 C35 C34 0.0 . . . . ?
C31 C36 C37 C38 1(3) . . . . ?
C36 C31 C32 C33 0.0 . . . . ?
C36 C35 C34 C33 0.0 . . . . ?
C35 C36 C37 C38 -177.0(14) . . . . ?
C35 C34 C33 C32 0.0 . . . . ?
C34 C33 C32 C31 0.0 . . . . ?
C32 C31 C36 C35 0.0 . . . . ?
C32 C31 C36 C37 -177.7(16) . . . . ?
C31A C32A C33A C34A 0.0 . . . . ?
C31A C36A C37A C38A 4(3) . . . . ?
C32A C31A C36A C35A 0.0 . . . . ?
C32A C31A C36A C37A -175(2) . . . . ?
C32A C33A C34A C35A 0.0 . . . . ?
C33A C34A C35A C36A 0.0 . . . . ?
C34A C35A C36A C31A 0.0 . . . . ?
C34A C35A C36A C37A 175(2) . . . . ?
C35A C36A C37A C38A -171.1(19) . . . . ?
C36A C31A C32A C33A 0.0 . . . . ?
C37 C38 C29 C28 -179.7(13) . . . . ?
C37 C38 C29 C30 -1(2) . . . . ?
C37 C36 C35 C34 177.6(17) . . . . ?
Pt2 N3 C39 C40 166.4(12) . . . . ?
Pt2 N3 C43 C42 -167.3(11) . . . . ?
Pt2 N3 C43 C44 19.6(14) . . . . ?
Pt2 N4 C58 C59 -174.7(6) . . . . ?
Pt2 N4 C62 C61 174.2(7) . . . . ?
Pt2 N4 C62 C63 1.5(12) . . . . ?
Pt2A N3A C39A C40A -154(2) . . . . ?
Pt2A N3A C43A C42A 156(2) . . . . ?
Pt2A N3A C43A C44A -23(2) . . . . ?
Pt2A N4 C58 C59 175.0(7) . . . . ?
Pt2A N4 C62 C61 -174.7(7) . . . . ?
Pt2A N4 C62 C63A -4(2) . . . . ?
Pt2A C45A C44A C43A -16(2) . . . . ?
Pt2A C45A C44A C57A 172(2) . . . . ?
Pt2A C45A C46A C47A -171(2) . . . . ?
N3 C39 C40 C41 0.0 . . . . ?
N3 C43 C44 C57 169.4(10) . . . . ?
N3 C43 C44 C45 -19.1(14) . . . . ?
C39 N3 C43 C42 0.0 . . . . ?
C39 N3 C43 C44 -173.0(14) . . . . ?
C39 C40 C41 C42 0.0 . . . . ?
C40 C41 C42 C43 0.0 . . . . ?
C41 C42 C43 N3 0.0 . . . . ?
C41 C42 C43 C44 171.9(16) . . . . ?
C42 C43 C44 C57 -3.0(18) . . . . ?
C42 C43 C44 C45 168.5(10) . . . . ?
C43 N3 C39 C40 0.0 . . . . ?
C43 C44 C57 C48 171.0(16) . . . . ?
C43 C44 C57 C56 -11(2) . . . . ?
C43 C44 C45 Pt2 10.4(13) . . . . ?
C43 C44 C45 C46 -172.1(14) . . . . ?
N3A C39A C40A C41A 0.0 . . . . ?
N3A C43A C44A C45A 25(2) . . . . ?
N3A C43A C44A C57A -163.7(19) . . . . ?
C39A N3A C43A C42A 0.0 . . . . ?
C39A N3A C43A C44A -179(2) . . . . ?
C39A C40A C41A C42A 0.0 . . . . ?
C40A C41A C42A C43A 0.0 . . . . ?
C41A C42A C43A N3A 0.0 . . . . ?
C41A C42A C43A C44A 178(3) . . . . ?
C42A C43A C44A C45A -153.5(19) . . . . ?
C42A C43A C44A C57A 18(3) . . . . ?
C43A N3A C39A C40A 0.0 . . . . ?
C43A C44A C57A C48A -171(3) . . . . ?
C43A C44A C57A C56A 17(4) . . . . ?
N4 C58 C59 C60 0.0 . . . . ?
N4 C62 C63 C64 -85.8(12) . . . . ?
N4 C62 C63 C76 101(2) . . . . ?
N4 C62 C63A C64A -84(3) . . . . ?
N4 C62 C63A C76A 99(3) . . . . ?
C58 N4 C62 C61 0.0 . . . . ?
C58 N4 C62 C63 -172.7(11) . . . . ?
C58 N4 C62 C63A 171(2) . . . . ?
C58 C59 C60 C61 0.0 . . . . ?
C59 C60 C61 C62 0.0 . . . . ?
C60 C61 C62 N4 0.0 . . . . ?
C60 C61 C62 C63 172.0(12) . . . . ?
C60 C61 C62 C63A -171(2) . . . . ?
C61 C62 C63 C64 101.8(12) . . . . ?
C61 C62 C63 C76 -71(2) . . . . ?
C61 C62 C63A C64A 87(3) . . . . ?
C61 C62 C63A C76A -90(3) . . . . ?
C62 N4 C58 C59 0.0 . . . . ?
C62 C63 C64 C65 -171.2(19) . . . . ?
C62 C63 C76 C67 171(2) . . . . ?
C62 C63 C76 C75 -7(4) . . . . ?
C62 C63A C64A C65A -176(3) . . . . ?
C62 C63A C76A C67A 176(3) . . . . ?
C62 C63A C76A C75A -1(5) . . . . ?
C44 C57 C48 C47 0.0 . . . . ?
C44 C57 C48 C49 177.6(18) . . . . ?
C44 C57 C56 C55 174.8(17) . . . . ?
C57 C44 C45 Pt2 -177.5(11) . . . . ?
C57 C44 C45 C46 0.0 . . . . ?
C57 C48 C47 C46 0.0 . . . . ?
C57 C48 C49 C50 5(3) . . . . ?
C48 C57 C56 C55 -7(3) . . . . ?
C48 C47 C46 C45 0.0 . . . . ?
C48 C49 C50 C55 -2(3) . . . . ?
C48 C49 C50 C51 175.4(17) . . . . ?
C47 C48 C49 C50 -177.2(17) . . . . ?
C47 C46 C45 Pt2 177.3(12) . . . . ?
C47 C46 C45 C44 0.0 . . . . ?
C45 C44 C57 C48 0.0 . . . . ?
C45 C44 C57 C56 178.0(19) . . . . ?
C45A C44A C57A C48A 0.0 . . . . ?
C45A C44A C57A C56A -173(3) . . . . ?
C44A C45A C46A C47A 0.0 . . . . ?
C44A C57A C48A C47A 0.0 . . . . ?
C44A C57A C48A C49A -179(3) . . . . ?
C44A C57A C56A C55A 179(3) . . . . ?
C57A C48A C47A C46A 0.0 . . . . ?
C57A C48A C49A C50A 5(6) . . . . ?
C48A C57A C56A C55A 6(4) . . . . ?
C48A C47A C46A C45A 0.0 . . . . ?
C48A C49A C50A C55A -4(5) . . . . ?
C48A C49A C50A C51A 179(3) . . . . ?
C47A C48A C49A C50A -174(3) . . . . ?
C46A C45A C44A C43A 172(2) . . . . ?
C46A C45A C44A C57A 0.0 . . . . ?
C49 C48 C47 C46 -177.8(17) . . . . ?
C49 C50 C55 C54 177(2) . . . . ?
C49 C50 C55 C56 -6(2) . . . . ?
C49 C50 C51 C52 -177(2) . . . . ?
C49A C48A C47A C46A 179(3) . . . . ?
C49A C50A C55A C54A -177(4) . . . . ?
C49A C50A C55A C56A 4(4) . . . . ?
C49A C50A C51A C52A 177(4) . . . . ?
C50 C55 C54 C53 0.0 . . . . ?
C50 C55 C56 C57 11(3) . . . . ?
C55 C50 C51 C52 0.0 . . . . ?
C55 C54 C53 C52 0.0 . . . . ?
C54 C55 C56 C57 -172.2(18) . . . . ?
C54 C53 C52 C51 0.0 . . . . ?
C53 C52 C51 C50 0.0 . . . . ?
C51 C50 C55 C54 0.0 . . . . ?
C51 C50 C55 C56 177(2) . . . . ?
C50A C55A C54A C53A 0.0 . . . . ?
C50A C55A C56A C57A -5(5) . . . . ?
C55A C50A C51A C52A 0.0 . . . . ?
C55A C54A C53A C52A 0.0 . . . . ?
C54A C55A C56A C57A 176(3) . . . . ?
C54A C53A C52A C51A 0.0 . . . . ?
C53A C52A C51A C50A 0.0 . . . . ?
C51A C50A C55A C54A 0.0 . . . . ?
C51A C50A C55A C56A -179(4) . . . . ?
C56 C57 C48 C47 -178.3(17) . . . . ?
C56 C57 C48 C49 -1(2) . . . . ?
C56 C55 C54 C53 -177(2) . . . . ?
C56A C57A C48A C47A 174(3) . . . . ?
C56A C57A C48A C49A -5(3) . . . . ?
C56A C55A C54A C53A 179(4) . . . . ?
C63 C64 C65 C66 -5.5(15) . . . . ?
C63A C64A C65A C66A 0(5) . . . . ?
C64 C63 C76 C67 -1(3) . . . . ?
C64 C63 C76 C75 -179(2) . . . . ?
C64 C65 C66 C67 9(3) . . . . ?
C64A C63A C76A C67A 0(5) . . . . ?
C64A C63A C76A C75A -178(4) . . . . ?
C64A C65A C66A C67A 0(5) . . . . ?
C65 C66 C67 C68 172(2) . . . . ?
C65 C66 C67 C76 -8(4) . . . . ?
C65A C66A C67A C68A 180(3) . . . . ?
C65A C66A C67A C76A 0(5) . . . . ?
C66 C67 C68 C69 177(2) . . . . ?
C66 C67 C76 C63 5(4) . . . . ?
C66 C67 C76 C75 -177(2) . . . . ?
C66A C67A C68A C69A -174(3) . . . . ?
C66A C67A C76A C63A 1(5) . . . . ?
C66A C67A C76A C75A 178(3) . . . . ?
C67 C68 C69 C70 -175(3) . . . . ?
C67 C68 C69 C74 0(4) . . . . ?
C67A C68A C69A C70A 176(3) . . . . ?
C67A C68A C69A C74A -4(5) . . . . ?
C68 C67 C76 C63 -176(2) . . . . ?
C68 C67 C76 C75 2(4) . . . . ?
C68 C69 C70 C71 -174(3) . . . . ?
C68 C69 C74 C73 179(3) . . . . ?
C68 C69 C74 C75 2(5) . . . . ?
C68A C67A C76A C63A -180(3) . . . . ?
C68A C67A C76A C75A -2(5) . . . . ?
C68A C69A C70A C71A 179(3) . . . . ?
C68A C69A C74A C73A -177(3) . . . . ?
C68A C69A C74A C75A -2(5) . . . . ?
C69 C70 C71 C72 -10(5) . . . . ?
C69 C74 C75 C76 -2(5) . . . . ?
C69A C70A C71A C72A -1(7) . . . . ?
C69A C74A C75A C76A 7(6) . . . . ?
C70 C69 C74 C73 -5(5) . . . . ?
C70 C69 C74 C75 178(3) . . . . ?
C70 C71 C72 C73 5(5) . . . . ?
C70A C69A C74A C73A 2(5) . . . . ?
C70A C69A C74A C75A 178(3) . . . . ?
C70A C71A C72A C73A 0(7) . . . . ?
C71 C72 C73 C74 0(5) . . . . ?
C71A C72A C73A C74A 2(6) . . . . ?
C72 C73 C74 C69 1(5) . . . . ?
C72 C73 C74 C75 177(3) . . . . ?
C72A C73A C74A C69A -3(5) . . . . ?
C72A C73A C74A C75A -178(4) . . . . ?
C73 C74 C75 C76 -179(3) . . . . ?
C73A C74A C75A C76A -178(4) . . . . ?
C74 C69 C70 C71 10(5) . . . . ?
C74 C75 C76 C63 179(3) . . . . ?
C74 C75 C76 C67 0(4) . . . . ?
C74A C69A C70A C71A 0(5) . . . . ?
C74A C75A C76A C63A 173(4) . . . . ?
C74A C75A C76A C67A -5(6) . . . . ?
C76 C63 C64 C65 1.7(15) . . . . ?
C76 C67 C68 C69 -2(4) . . . . ?
C76A C63A C64A C65A 0(5) . . . . ?
C76A C67A C68A C69A 6(5) . . . . ?
